data_4107835
loop_
_publ_author_name
'Torahiko Yamaguchi'
'Yohsuke Yamamoto'
'Daisuke Kinoshita'
'Kin-ya Akiba'
'Yun Zhang'
'Christopher A. Reed'
'Daisuke Hashizume'
'Fujiko Iwasaki'

_publ_section_title
;
 Synthesis and Structure of a Hexacoordinate Carbon Compound
;
_journal_name_full 'Journal of the American Chemical Society'
_journal_page_first 6894
_journal_page_last 6895
_journal_paper_doi 10.1021/ja710423d
_journal_volume 130
_journal_year 2008
_chemical_formula_moiety 'C33 H30 O4 S2, C H6 B11 Cl6, C H5.9425 B11 Cl6.0575, 2(C H2 Cl2)'
_chemical_formula_sum 'C37 H45.9425 B22 Cl16.0575 O4 S2'
_chemical_formula_weight 1425.86
_space_group_IT_number 14
_symmetry_cell_setting monoclinic
_symmetry_space_group_name_Hall '-P 2yn'
_symmetry_space_group_name_H-M 'P 1 21/n 1'
_atom_sites_solution_hydrogens difmap
_atom_sites_solution_primary direct
_atom_sites_solution_secondary difmap
_cell_angle_alpha 90
_cell_angle_beta 103.170(1)
_cell_angle_gamma 90
_cell_formula_units_Z 4
_cell_length_a 13.755(1)
_cell_length_b 17.603(1)
_cell_length_c 26.404(1)
_cell_measurement_reflns_used 536127
_cell_measurement_temperature 100
_cell_measurement_theta_max 19.12
_cell_measurement_theta_min 0.65
_cell_volume 6225.0(6)
_computing_cell_refinement SCALEPACK
_computing_data_collection EXPRESS
_computing_data_reduction SCALEPACK
_computing_molecular_graphics XD2006
_computing_publication_material XD2006
_computing_structure_refinement XD2006
_computing_structure_solution SIR2004
_diffrn_ambient_temperature 100
_diffrn_detector_area_resol_mean 10
_diffrn_measured_fraction_theta_full 0.98
_diffrn_measured_fraction_theta_max 0.99
_diffrn_measurement_device_type 'MacScience DIP-Labo'
_diffrn_measurement_method \w-scan
_diffrn_radiation_monochromator Si(111)
_diffrn_radiation_source 'SPring-8 BL04B2 beamline'
_diffrn_radiation_type Synchrotron
_diffrn_radiation_wavelength 0.3282
_diffrn_reflns_av_R_equivalents 0.0473
_diffrn_reflns_av_sigmaI/netI 0.0272
_diffrn_reflns_limit_h_max 22
_diffrn_reflns_limit_h_min -22
_diffrn_reflns_limit_k_max 28
_diffrn_reflns_limit_k_min -28
_diffrn_reflns_limit_l_max 41
_diffrn_reflns_limit_l_min -42
_diffrn_reflns_number 127885
_diffrn_reflns_theta_full 19.12
_diffrn_reflns_theta_max 15.22
_diffrn_reflns_theta_min 0.65
_diffrn_standards_number 0
_exptl_absorpt_coefficient_mu 0.105
_exptl_absorpt_correction_T_max 0.9875
_exptl_absorpt_correction_T_min 0.8766
_exptl_absorpt_correction_type multi-scan
_exptl_absorpt_process_details MULABS
_exptl_crystal_colour brown
_exptl_crystal_density_diffrn 1.519
_exptl_crystal_description plate
_exptl_crystal_F_000 2859.6
_exptl_crystal_size_max 0.20
_exptl_crystal_size_mid 0.20
_exptl_crystal_size_min 0.12
_refine_diff_density_max 0.31
_refine_diff_density_min -0.13
_refine_diff_density_rms 0.02
_refine_ls_extinction_method none
_refine_ls_goodness_of_fit_ref 1.8974
_refine_ls_hydrogen_treatment constr
_refine_ls_matrix_type full
_refine_ls_number_parameters 1974
_refine_ls_number_reflns 20016
_refine_ls_number_restraints 0
_refine_ls_R_factor_all 0.1168
_refine_ls_R_factor_gt 0.0259
_refine_ls_shift/su_max 0.01053
_refine_ls_shift/su_mean 0.00023
_refine_ls_structure_factor_coef Fsqd
_refine_ls_weighting_details
;
calc w2 = 1/[s^2^(Fo^2^) + (0.01 P)^2^ + P]
where P = (Fo^2^ + 2Fc^2^)/3
;
_refine_ls_weighting_scheme calc
_refine_ls_wR_factor_gt 0.0498
_refine_ls_wR_factor_ref 0.0537
_reflns_number_gt 20016
_reflns_number_total 26534
_reflns_threshold_expression I>1.5\s(I)
_cod_data_source_file ja710423d-file003.cif
_cod_data_source_block dication
_cod_original_sg_symbol_H-M 'P 21/n'
_cod_database_code 4107835

loop_
_symmetry_equiv_pos_as_xyz
'x, y, z'
'1/2-x, 1/2+y, 1/2-z'
'-x, -y, -z'
'1/2+x, 1/2-y, 1/2+z'

loop_
_atom_local_axes_atom_label
_atom_local_axes_atom0
_atom_local_axes_ax1
_atom_local_axes_atom1
_atom_local_axes_atom2
_atom_local_axes_ax2
Cl1A B1A Z Cl1A B2A y
Cl2A B2A Z Cl2A B3A y
Cl3A B3A Z Cl3A B4A y
Cl4A B4A Z Cl4A B5A y
Cl5A B5A Z Cl5A B6A y
Cl6A B6A Z Cl6A B7A y
Cl1B B1B Z Cl1B B2B y
Cl2B B2B Z Cl2B B3B y
Cl3B B3B Z Cl3B B4B y
Cl4B B4B Z Cl4B B5B y
Cl5B B5B Z Cl5B B6B y
Cl6B B6B Z Cl6B B7B y
Cl7B B9B Z Cl7B C1B y
Cl1 C41 Z Cl1 Cl2 y
Cl2 C41 Z Cl2 Cl1 y
Cl3 C42 Z Cl3 Cl4 y
Cl4 C42 Z Cl4 Cl3 y
S2 C22 Z S2 C23 y
S1 C6 Z S1 C5 y
O3 C17 Z O3 C31 y
O4 C17 Z O4 C32 y
O2 C17 Z O2 C15 y
O1 C17 Z O1 C14 y
C18 C19 Z C18 C30 y
C19 C20 Z C19 C18 y
C20 C21 Z C20 C19 y
C21 C22 Z C21 C20 y
C24 C25 Z C24 C23 y
C25 C26 Z C25 C24 y
C26 C27 Z C26 C25 y
C27 C28 Z C27 C26 y
C29 C17 Z C29 C28 y
C22 S2 Z C22 C21 y
C23 C24 Z C23 S2 y
C28 C29 Z C28 C27 y
C30 C18 Z C30 C29 y
C31 O3 Z C31 C17 y
C32 O4 Z C32 C17 y
C33 S2 Z C33 C17 y
C17 C29 Z C17 O1 y
C10 C9 Z C10 C11 y
C9 C8 Z C9 C10 y
C8 C7 Z C8 C9 y
C7 C6 Z C7 C8 y
C4 C3 Z C4 C5 y
C3 C2 Z C3 C4 y
C2 C1 Z C2 C3 y
C1 C13 Z C1 C2 y
C12 C17 Z C12 C13 y
C6 S1 Z C6 C7 y
C5 C4 Z C5 S1 y
C13 C12 Z C13 C1 y
C11 C10 Z C11 C12 y
C15 O2 Z C15 C17 y
C14 O1 Z C14 C17 y
C16 S1 Z C16 C17 y
C1A B7A Z C1A B9A y
C1B B7B Z C1B B9B y
C41 Cl1 Z C41 Cl2 y
C42 Cl3 Z C42 Cl4 y
B1A B2A Z B1A B4A y
B2A B3A Z B2A B6A y
B3A B1A Z B3A B8A y
B4A B5A Z B4A B9A y
B5A B4A Z B5A B11A y
B6A B7A Z B6A B10A y
B7A B6A Z B7A B8A y
B8A B7A Z B8A B9A y
B9A B8A Z B9A B10A y
B10A B9A Z B10A B11A y
B11A B7A Z B11A B10A y
B1B B2B Z B1B B4B y
B2B B3B Z B2B B6B y
B3B B1B Z B3B B8B y
B4B B5B Z B4B B9B y
B5B B4B Z B5B B11B y
B6B B7B Z B6B B10B y
B7B B6B Z B7B B8B y
B8B B7B Z B8B B9B y
B9B B8B Z B9B B10B y
B10B B9B Z B10B B11B y
B11B B7B Z B11B B10B y
H19 C19 Z H19 C20 y
H20 C20 Z H20 C21 y
H21 C21 Z H21 C22 y
H24 C24 Z H24 C25 y
H25 C25 Z H25 C26 y
H26 C26 Z H26 C27 y
H31A C31 Z H31A O3 y
H31B C31 Z H31B O3 y
H31C C31 Z H31C O3 y
H32A C32 Z H32A O4 y
H32B C32 Z H32B O4 y
H32C C32 Z H32C O4 y
H33A C33 Z H33A S2 y
H33B C33 Z H33B S2 y
H33C C33 Z H33C S2 y
H9 C9 Z H9 C8 y
H8 C8 Z H8 C7 y
H7 C7 Z H7 C6 y
H4 C4 Z H4 C3 y
H3 C3 Z H3 C2 y
H2 C2 Z H2 C1 y
H15A C15 Z H15A O2 y
H15B C15 Z H15B O2 y
H15C C15 Z H15C O2 y
H14A C14 Z H14A O1 y
H14B C14 Z H14B O1 y
H14C C14 Z H14C O1 y
H16A C16 Z H16A S1 y
H16B C16 Z H16B S1 y
H16C C16 Z H16C S1 y
H11 C1A Z H11 B7A y
H71 B7A Z H71 C1A y
H81 B8A Z H81 C1A y
H91 B9A Z H91 C1A y
H101 B10A Z H101 B5A y
H111 B11A Z H111 B5A y
H12 C1B Z H12 B7B y
H72 B7B Z H72 C1B y
H82 B8B Z H82 C1B y
H92 B9B Z H92 C1B y
H102 B10B Z H102 B5B y
H112 B11B Z H112 B5B y
H41A C41 Z H41A Cl1 y
H41B C41 Z H41B Cl1 y
H42A C42 Z H42A Cl2 y
H42B C42 Z H42B Cl3 y

loop_
_atom_rho_multipole_atom_label
_atom_rho_multipole_coeff_Pv
_atom_rho_multipole_coeff_P00
_atom_rho_multipole_coeff_P11
_atom_rho_multipole_coeff_P1-1
_atom_rho_multipole_coeff_P10
_atom_rho_multipole_coeff_P20
_atom_rho_multipole_coeff_P21
_atom_rho_multipole_coeff_P2-1
_atom_rho_multipole_coeff_P22
_atom_rho_multipole_coeff_P2-2
_atom_rho_multipole_coeff_P30
_atom_rho_multipole_coeff_P31
_atom_rho_multipole_coeff_P3-1
_atom_rho_multipole_coeff_P32
_atom_rho_multipole_coeff_P3-2
_atom_rho_multipole_coeff_P33
_atom_rho_multipole_coeff_P3-3
_atom_rho_multipole_coeff_P40
_atom_rho_multipole_coeff_P41
_atom_rho_multipole_coeff_P4-1
_atom_rho_multipole_coeff_P42
_atom_rho_multipole_coeff_P4-2
_atom_rho_multipole_coeff_P43
_atom_rho_multipole_coeff_P4-3
_atom_rho_multipole_coeff_P44
_atom_rho_multipole_coeff_P4-4
_atom_rho_multipole_kappa
_atom_rho_multipole_kappa_prime0
_atom_rho_multipole_kappa_prime1
_atom_rho_multipole_kappa_prime2
_atom_rho_multipole_kappa_prime3
_atom_rho_multipole_kappa_prime4
_atom_rho_multipole_radial_slater_n0
_atom_rho_multipole_radial_slater_zeta0
_atom_rho_multipole_radial_slater_n1
_atom_rho_multipole_radial_slater_zeta1
_atom_rho_multipole_radial_slater_n2
_atom_rho_multipole_radial_slater_zeta2
_atom_rho_multipole_radial_slater_n3
_atom_rho_multipole_radial_slater_zeta3
_atom_rho_multipole_radial_slater_n4
_atom_rho_multipole_radial_slater_zeta4
Cl1A 7.173(19) 0 -0.008(15) 0.028(15) 0.063(15) -0.058(19) 0.012(18) -0.017(18) -0.032(19) 0.004(19) 0.123(13) 0.015(12) -0.010(12) 0.004(12) 0.023(12) 0.022(12) -0.004(12) 0.041(18) 0.014(17) -0.012(17) -0.037(17) 0.004(18) -0.009(18) 0.038(18) -0.002(17) 0.010(17) 1.03845 1.199916 1.199916 1.199916 1.199916 1.199916 4 4.2587714285714 4 4.2587714285714 4 4.2587714285714 4 4.2587714285714 4 4.2587714285714
Cl2A 7.1733 0 -0.0077 0.0284 0.0626 -0.0583 0.0115 -0.0174 -0.0317 0.004 0.1225 0.0145 -0.0099 0.0036 0.0229 0.0222 -0.0038 0.0412 0.0144 -0.0121 -0.0369 0.0043 -0.0094 0.0382 -0.002 0.0096 1.03845 1.199916 1.199916 1.199916 1.199916 1.199916 4 4.2587714285714 4 4.2587714285714 4 4.2587714285714 4 4.2587714285714 4 4.2587714285714
Cl3A 7.1733 0 -0.0077 0.0284 0.0626 -0.0583 0.0115 -0.0174 -0.0317 0.004 0.1225 0.0145 -0.0099 0.0036 0.0229 0.0222 -0.0038 0.0412 0.0144 -0.0121 -0.0369 0.0043 -0.0094 0.0382 -0.002 0.0096 1.03845 1.199916 1.199916 1.199916 1.199916 1.199916 4 4.2587714285714 4 4.2587714285714 4 4.2587714285714 4 4.2587714285714 4 4.2587714285714
Cl4A 7.1733 0 -0.0077 0.0284 0.0626 -0.0583 0.0115 -0.0174 -0.0317 0.004 0.1225 0.0145 -0.0099 0.0036 0.0229 0.0222 -0.0038 0.0412 0.0144 -0.0121 -0.0369 0.0043 -0.0094 0.0382 -0.002 0.0096 1.03845 1.199916 1.199916 1.199916 1.199916 1.199916 4 4.2587714285714 4 4.2587714285714 4 4.2587714285714 4 4.2587714285714 4 4.2587714285714
Cl5A 7.1733 0 -0.0077 0.0284 0.0626 -0.0583 0.0115 -0.0174 -0.0317 0.004 0.1225 0.0145 -0.0099 0.0036 0.0229 0.0222 -0.0038 0.0412 0.0144 -0.0121 -0.0369 0.0043 -0.0094 0.0382 -0.002 0.0096 1.03845 1.199916 1.199916 1.199916 1.199916 1.199916 4 4.2587714285714 4 4.2587714285714 4 4.2587714285714 4 4.2587714285714 4 4.2587714285714
Cl6A 7.1733 0 -0.0077 0.0284 0.0626 -0.0583 0.0115 -0.0174 -0.0317 0.004 0.1225 0.0145 -0.0099 0.0036 0.0229 0.0222 -0.0038 0.0412 0.0144 -0.0121 -0.0369 0.0043 -0.0094 0.0382 -0.002 0.0096 1.03845 1.199916 1.199916 1.199916 1.199916 1.199916 4 4.2587714285714 4 4.2587714285714 4 4.2587714285714 4 4.2587714285714 4 4.2587714285714
Cl1B 6.931(19) 0 -0.06(2) 0.06(2) 0.008(18) -0.08(2) 0.05(2) 0.03(2) -0.01(2) -0.04(3) 0.096(15) -0.004(14) -0.017(15) -0.005(15) -0.029(15) 0.000(15) 0.008(15) 0.04(2) -0.01(2) 0.02(2) 0.00(2) -0.06(2) -0.03(2) -0.03(2) 0.04(2) -0.02(2) 1.03845 1.199916 1.199916 1.199916 1.199916 1.199916 4 4.2587714285714 4 4.2587714285714 4 4.2587714285714 4 4.2587714285714 4 4.2587714285714
Cl2B 6.9307 0 -0.0562 0.0598 0.0083 -0.0791 0.0478 0.0262 -0.0104 -0.0351 0.0964 -0.004 -0.017 -0.0047 -0.0289 0.0004 0.0082 0.0377 -0.0074 0.0163 0.002 -0.0647 -0.0335 -0.0294 0.0404 -0.0184 1.03845 1.199916 1.199916 1.199916 1.199916 1.199916 4 4.2587714285714 4 4.2587714285714 4 4.2587714285714 4 4.2587714285714 4 4.2587714285714
Cl3B 6.9307 0 -0.0562 0.0598 0.0083 -0.0791 0.0478 0.0262 -0.0104 -0.0351 0.0964 -0.004 -0.017 -0.0047 -0.0289 0.0004 0.0082 0.0377 -0.0074 0.0163 0.002 -0.0647 -0.0335 -0.0294 0.0404 -0.0184 1.03845 1.199916 1.199916 1.199916 1.199916 1.199916 4 4.2587714285714 4 4.2587714285714 4 4.2587714285714 4 4.2587714285714 4 4.2587714285714
Cl4B 6.9307 0 -0.0562 0.0598 0.0083 -0.0791 0.0478 0.0262 -0.0104 -0.0351 0.0964 -0.004 -0.017 -0.0047 -0.0289 0.0004 0.0082 0.0377 -0.0074 0.0163 0.002 -0.0647 -0.0335 -0.0294 0.0404 -0.0184 1.03845 1.199916 1.199916 1.199916 1.199916 1.199916 4 4.2587714285714 4 4.2587714285714 4 4.2587714285714 4 4.2587714285714 4 4.2587714285714
Cl5B 6.9307 0 -0.0562 0.0598 0.0083 -0.0791 0.0478 0.0262 -0.0104 -0.0351 0.0964 -0.004 -0.017 -0.0047 -0.0289 0.0004 0.0082 0.0377 -0.0074 0.0163 0.002 -0.0647 -0.0335 -0.0294 0.0404 -0.0184 1.03845 1.199916 1.199916 1.199916 1.199916 1.199916 4 4.2587714285714 4 4.2587714285714 4 4.2587714285714 4 4.2587714285714 4 4.2587714285714
Cl6B 6.9307 0 -0.0562 0.0598 0.0083 -0.0791 0.0478 0.0262 -0.0104 -0.0351 0.0964 -0.004 -0.017 -0.0047 -0.0289 0.0004 0.0082 0.0377 -0.0074 0.0163 0.002 -0.0647 -0.0335 -0.0294 0.0404 -0.0184 1.03845 1.199916 1.199916 1.199916 1.199916 1.199916 4 4.2587714285714 4 4.2587714285714 4 4.2587714285714 4 4.2587714285714 4 4.2587714285714
Cl7B 0.3975 0 0 0 0 0 0 0 0 0 0 0 0 0 0 0 0 0 0 0 0 0 0 0 0 0 1.03845 1.199916 1.199916 1.199916 1.199916 1.199916 4 4.2587714285714 4 4.2587714285714 4 4.2587714285714 4 4.2587714285714 4 4.2587714285714
Cl1 7.51(4) 0 -0.06(4) 0.08(4) 0.15(4) -0.09(4) 0.03(4) 0.07(4) 0.07(4) 0.08(4) 0.26(3) -0.17(3) 0.03(3) -0.08(3) -0.02(3) -0.10(3) 0.05(3) 0.14(4) -0.18(4) 0.01(4) 0.11(4) 0.06(4) 0.06(4) 0.05(4) -0.02(4) 0.12(4) 0.907304 0.959958 0.959958 0.959958 0.959958 0.959958 4 4.2587714285714 4 4.2587714285714 4 4.2587714285714 4 4.2587714285714 4 4.2587714285714
Cl2 7.5064 0 -0.0564 0.0755 0.1492 -0.0878 0.0257 0.0737 0.069 0.0809 0.2646 -0.1722 0.0259 -0.0845 -0.0233 -0.0986 0.045 0.1434 -0.1767 0.0065 0.1132 0.0577 0.0604 0.0502 -0.0169 0.1242 0.907304 0.959958 0.959958 0.959958 0.959958 0.959958 4 4.2587714285714 4 4.2587714285714 4 4.2587714285714 4 4.2587714285714 4 4.2587714285714
Cl3 7.35(4) 0 -0.09(4) -0.17(3) 0.21(3) -0.12(4) -0.06(3) -0.21(3) 0.00(3) 0.04(3) 0.14(3) 0.05(3) -0.02(3) -0.02(3) 0.03(3) -0.08(3) 0.04(3) 0.12(4) 0.03(3) 0.04(3) -0.00(4) -0.08(4) 0.08(4) -0.01(4) -0.08(4) 0.17(4) 0.907304 0.959958 0.959958 0.959958 0.959958 0.959958 4 4.2587714285714 4 4.2587714285714 4 4.2587714285714 4 4.2587714285714 4 4.2587714285714
Cl4 7.3526 0 -0.0905 -0.1682 0.2149 -0.1178 -0.0592 -0.2071 0.0009 0.0395 0.1361 0.049 -0.0172 -0.0165 0.0344 -0.0819 0.039 0.1182 0.028 0.0421 -0.0033 -0.077 0.0754 -0.0127 -0.0811 0.1743 0.907304 0.959958 0.959958 0.959958 0.959958 0.959958 4 4.2587714285714 4 4.2587714285714 4 4.2587714285714 4 4.2587714285714 4 4.2587714285714
S2 5.58(7) 0 -0.05(3) -0.15(3) 0.12(3) 0.01(3) -0.04(3) 0.07(3) 0.06(3) 0.09(3) 0.33(3) 0.16(3) 0.00(3) 0.06(2) 0.00(2) -0.05(2) -0.26(2) 0.13(3) -0.07(3) 0.03(3) 0.01(3) 0.01(3) -0.01(3) 0.00(3) 0.03(2) 0.03(3) 1.073879 1.009197 1.009197 1.009197 1.009197 1.009197 4 3.8512666666667 4 3.8512666666667 4 3.8512666666667 4 3.8512666666667 4 3.8512666666667
S1 5.33(7) 0 0.05(3) -0.05(3) -0.10(3) -0.00(3) -0.07(3) -0.02(3) 0.08(3) -0.07(3) 0.11(3) 0.05(3) -0.01(3) 0.02(2) 0.02(2) -0.07(2) -0.14(2) 0.01(3) -0.09(3) -0.00(3) 0.03(3) -0.07(3) 0.09(3) 0.05(3) 0.07(2) 0.04(3) 1.073879 1.009197 1.009197 1.009197 1.009197 1.009197 4 3.8512666666667 4 3.8512666666667 4 3.8512666666667 4 3.8512666666667 4 3.8512666666667
O3 6.29(5) 0 0.04(6) -0.05(7) 0.12(6) 0.02(6) 0.04(5) -0.02(6) 0.03(5) -0.00(5) -0.06(5) -0.13(4) 0.11(4) 0.02(4) -0.02(5) -0.08(4) -0.02(4) 0 0 0 0 0 0 0 0 0 1.002183 0.587245 0.587245 0.587245 0.587245 0.587245 2 4.466 2 4.466 2 4.466 3 4.466 4 4.466
O4 6.21(5) 0 -0.11(5) 0.11(7) 0.03(6) 0.11(6) -0.04(5) -0.02(6) 0.18(5) -0.02(6) -0.08(5) 0.16(4) 0.13(4) 0.03(5) 0.05(5) -0.04(5) -0.09(5) 0 0 0 0 0 0 0 0 0 1.002183 0.587245 0.587245 0.587245 0.587245 0.587245 2 4.466 2 4.466 2 4.466 3 4.466 4 4.466
O2 6.15(5) 0 -0.03(6) -0.04(7) 0.14(6) 0.05(5) 0.00(5) 0.06(6) 0.02(5) 0.05(5) 0.05(5) -0.05(4) 0.10(4) 0.04(4) 0.14(5) -0.15(4) -0.03(4) 0 0 0 0 0 0 0 0 0 1.002183 0.587245 0.587245 0.587245 0.587245 0.587245 2 4.466 2 4.466 2 4.466 3 4.466 4 4.466
O1 6.20(5) 0 -0.03(5) 0.01(7) 0.02(5) -0.04(6) -0.08(4) 0.05(6) 0.10(5) -0.02(5) -0.10(5) 0.02(4) 0.08(4) -0.04(5) 0.09(4) -0.04(4) 0.09(4) 0 0 0 0 0 0 0 0 0 1.002183 0.587245 0.587245 0.587245 0.587245 0.587245 2 4.466 2 4.466 2 4.466 3 4.466 4 4.466
C18 3.99(10) 0 0.06(4) 0.05(7) 0.14(7) 0.10(6) -0.04(4) -0.14(6) -0.14(5) -0.02(5) 0.26(5) 0.00(4) 0.06(8) 0.20(4) -0.02(5) 0.03(4) 0.01(4) 0 0 0 0 0 0 0 0 0 1.007991 0.848821 0.848821 0.848821 0.848821 0.848821 2 3.1762 2 3.1762 2 3.1762 3 3.1762 4 3.1762
C19 4.00(9) 0 0.01(4) -0.01(5) -0.01(7) 0.16(6) 0.01(4) -0.07(6) -0.13(4) 0.01(4) 0.26(5) -0.03(4) -0.17(5) 0.11(4) -0.07(4) 0.06(3) 0.05(4) 0 0 0 0 0 0 0 0 0 1.007991 0.848821 0.848821 0.848821 0.848821 0.848821 2 3.1762 2 3.1762 2 3.1762 3 3.1762 4 3.1762
C20 3.89(9) 0 0.05(4) 0.08(5) 0.04(7) -0.06(6) 0.06(5) 0.02(6) -0.23(4) 0.00(4) 0.22(5) -0.04(4) -0.08(6) 0.16(4) 0.05(4) 0.03(3) -0.01(4) 0 0 0 0 0 0 0 0 0 1.007991 0.848821 0.848821 0.848821 0.848821 0.848821 2 3.1762 2 3.1762 2 3.1762 3 3.1762 4 3.1762
C21 4.21(9) 0 0.02(4) 0.08(6) 0.06(6) 0.11(6) -0.06(4) -0.11(5) -0.21(4) 0.03(4) 0.29(5) 0.00(4) -0.09(5) 0.25(4) 0.10(4) 0.06(4) 0.07(4) 0 0 0 0 0 0 0 0 0 1.007991 0.848821 0.848821 0.848821 0.848821 0.848821 2 3.1762 2 3.1762 2 3.1762 3 3.1762 4 3.1762
C24 4.20(9) 0 -0.04(4) 0.10(5) 0.02(6) 0.14(6) -0.08(5) -0.05(5) -0.19(4) 0.12(4) 0.35(5) 0.03(4) -0.08(5) 0.23(4) 0.05(4) -0.04(4) -0.04(4) 0 0 0 0 0 0 0 0 0 1.007991 0.848821 0.848821 0.848821 0.848821 0.848821 2 3.1762 2 3.1762 2 3.1762 3 3.1762 4 3.1762
C25 3.86(9) 0 0.05(5) 0.04(5) 0.08(7) 0.08(6) -0.02(5) 0.05(6) -0.15(5) 0.04(4) 0.24(5) 0.14(5) -0.09(5) 0.13(5) -0.06(4) 0.06(4) 0.04(4) 0 0 0 0 0 0 0 0 0 1.007991 0.848821 0.848821 0.848821 0.848821 0.848821 2 3.1762 2 3.1762 2 3.1762 3 3.1762 4 3.1762
C26 4.02(9) 0 0.02(4) 0.11(6) 0.08(7) 0.06(6) 0.08(5) -0.07(5) -0.21(5) -0.04(4) 0.25(5) -0.05(5) -0.02(5) 0.18(4) 0.00(4) -0.04(4) 0.07(4) 0 0 0 0 0 0 0 0 0 1.007991 0.848821 0.848821 0.848821 0.848821 0.848821 2 3.1762 2 3.1762 2 3.1762 3 3.1762 4 3.1762
C27 4.17(10) 0 0.08(5) 0.02(7) 0.04(6) 0.12(6) 0.08(4) -0.05(6) -0.20(5) 0.08(5) 0.24(5) -0.01(4) -0.07(7) 0.29(4) 0.00(5) 0.08(4) 0.08(4) 0 0 0 0 0 0 0 0 0 1.007991 0.848821 0.848821 0.848821 0.848821 0.848821 2 3.1762 2 3.1762 2 3.1762 3 3.1762 4 3.1762
C29 3.98(10) 0 -0.06(4) -0.03(6) 0.08(7) 0.12(6) 0.02(5) -0.02(6) -0.06(4) -0.04(4) 0.21(5) -0.03(5) -0.07(7) 0.23(4) -0.01(5) -0.00(4) -0.03(4) 0 0 0 0 0 0 0 0 0 1.016518 0.818533 0.818533 0.818533 0.818533 0.818533 2 3.1762 2 3.1762 2 3.1762 3 3.1762 4 3.1762
C22 4.14(8) 0 -0.12(4) -0.10(6) -0.14(5) -0.03(5) -0.05(4) -0.07(6) -0.16(4) -0.01(4) 0.04(4) 0.05(4) 0.01(6) 0.12(4) -0.01(4) 0.05(4) 0.06(4) 0 0 0 0 0 0 0 0 0 1.007991 0.848821 0.848821 0.848821 0.848821 0.848821 2 3.1762 2 3.1762 2 3.1762 3 3.1762 4 3.1762
C23 4.12(8) 0 -0.06(4) 0.05(5) -0.12(6) 0.10(5) 0.10(4) 0.07(5) -0.16(4) -0.00(4) 0.16(5) 0.04(4) -0.02(6) 0.19(4) 0.04(4) 0.02(4) -0.02(4) 0 0 0 0 0 0 0 0 0 1.007991 0.848821 0.848821 0.848821 0.848821 0.848821 2 3.1762 2 3.1762 2 3.1762 3 3.1762 4 3.1762
C28 3.98(9) 0 0.02(4) -0.05(6) 0.05(6) 0.14(5) -0.01(4) 0.01(6) -0.16(4) 0.04(4) 0.23(4) 0.01(4) 0.03(6) 0.18(4) 0.02(4) -0.02(4) -0.02(4) 0 0 0 0 0 0 0 0 0 1.007991 0.848821 0.848821 0.848821 0.848821 0.848821 2 3.1762 2 3.1762 2 3.1762 3 3.1762 4 3.1762
C30 4.06(9) 0 0.01(4) -0.00(6) 0.03(6) 0.10(6) -0.03(4) -0.03(6) -0.17(4) 0.06(4) 0.25(5) 0.05(4) -0.01(7) 0.16(4) 0.01(4) -0.01(4) -0.07(4) 0 0 0 0 0 0 0 0 0 1.007991 0.848821 0.848821 0.848821 0.848821 0.848821 2 3.1762 2 3.1762 2 3.1762 3 3.1762 4 3.1762
C31 3.66(9) 0 0.02(4) -0.03(4) 0.02(6) -0.11(5) -0.05(5) 0.12(5) -0.04(4) -0.02(4) 0.32(5) 0.09(4) -0.04(5) 0.08(4) -0.09(4) 0.17(4) 0.06(4) 0 0 0 0 0 0 0 0 0 0.98255 0.811929 0.811929 0.811929 0.811929 0.811929 2 3.1762 2 3.1762 2 3.1762 3 3.1762 4 3.1762
C32 3.59(8) 0 -0.11(4) 0.02(4) -0.12(6) -0.17(5) -0.05(5) 0.13(5) 0.12(4) -0.09(4) 0.23(5) 0.03(4) -0.16(4) 0.05(4) 0.13(4) -0.27(4) 0.07(4) 0 0 0 0 0 0 0 0 0 0.98255 0.811929 0.811929 0.811929 0.811929 0.811929 2 3.1762 2 3.1762 2 3.1762 3 3.1762 4 3.1762
C33 3.94(7) 0 0.03(4) -0.01(4) 0.00(6) -0.18(6) 0.09(4) 0.03(4) 0.03(4) -0.06(4) 0.27(6) 0.16(5) 0.15(5) 0.02(5) -0.00(5) 0.29(4) -0.21(5) 0 0 0 0 0 0 0 0 0 0.997492 0.635946 0.635946 0.635946 0.635946 0.635946 2 3.1762 2 3.1762 2 3.1762 3 3.1762 4 3.1762
C17 4.04(10) 0 -0.00(6) -0.00(5) -0.00(10) 0.33(5) 0.00(5) -0.05(5) -0.07(3) -0.01(3) 0.05(6) 0.04(6) 0.02(5) -0.06(4) -0.05(4) -0.01(3) 0.04(3) 0 0 0 0 0 0 0 0 0 1.008775 0.823153 0.823153 0.823153 0.823153 0.823153 2 3.1762 2 3.1762 2 3.1762 3 3.1762 4 3.1762
C10 3.97(10) 0 0.02(4) 0.15(7) 0.03(6) 0.14(6) -0.03(4) -0.05(6) -0.22(5) 0.04(5) 0.24(5) -0.06(4) -0.04(7) 0.26(4) 0.03(5) 0.01(4) -0.02(4) 0 0 0 0 0 0 0 0 0 1.007991 0.848821 0.848821 0.848821 0.848821 0.848821 2 3.1762 2 3.1762 2 3.1762 3 3.1762 4 3.1762
C9 4.04(9) 0 0.00(4) -0.00(5) -0.01(7) 0.08(6) -0.08(4) -0.05(6) -0.19(4) -0.00(4) 0.23(5) 0.05(4) 0.00(5) 0.15(4) -0.01(4) 0.02(3) 0.00(4) 0 0 0 0 0 0 0 0 0 1.007991 0.848821 0.848821 0.848821 0.848821 0.848821 2 3.1762 2 3.1762 2 3.1762 3 3.1762 4 3.1762
C8 4.09(9) 0 -0.03(4) 0.11(5) 0.09(7) 0.16(6) 0.02(5) -0.09(5) -0.28(4) -0.04(4) 0.30(5) 0.02(4) -0.05(5) 0.16(4) 0.04(4) 0.01(3) -0.02(4) 0 0 0 0 0 0 0 0 0 1.007991 0.848821 0.848821 0.848821 0.848821 0.848821 2 3.1762 2 3.1762 2 3.1762 3 3.1762 4 3.1762
C7 4.10(9) 0 0.01(4) -0.06(5) 0.11(6) 0.10(6) 0.03(4) -0.04(5) -0.21(4) -0.10(4) 0.25(4) 0.04(4) -0.02(5) 0.16(4) -0.01(4) -0.02(4) 0.13(4) 0 0 0 0 0 0 0 0 0 1.007991 0.848821 0.848821 0.848821 0.848821 0.848821 2 3.1762 2 3.1762 2 3.1762 3 3.1762 4 3.1762
C4 3.89(8) 0 -0.05(4) -0.02(5) 0.02(6) 0.17(6) -0.01(4) 0.02(5) -0.18(4) -0.02(4) 0.23(4) -0.00(4) 0.03(5) 0.24(4) -0.02(4) -0.01(3) 0.01(4) 0 0 0 0 0 0 0 0 0 1.007991 0.848821 0.848821 0.848821 0.848821 0.848821 2 3.1762 2 3.1762 2 3.1762 3 3.1762 4 3.1762
C3 4.00(9) 0 0.03(4) 0.02(5) 0.02(6) 0.24(6) 0.02(4) -0.04(5) -0.24(4) 0.07(4) 0.31(5) 0.04(4) -0.07(5) 0.26(4) -0.04(4) -0.08(3) 0.03(4) 0 0 0 0 0 0 0 0 0 1.007991 0.848821 0.848821 0.848821 0.848821 0.848821 2 3.1762 2 3.1762 2 3.1762 3 3.1762 4 3.1762
C2 4.05(9) 0 0.04(4) -0.05(5) 0.06(6) 0.07(6) 0.02(4) -0.02(5) -0.24(4) 0.03(4) 0.26(5) 0.09(4) -0.05(5) 0.17(4) 0.01(4) -0.00(4) -0.02(4) 0 0 0 0 0 0 0 0 0 1.007991 0.848821 0.848821 0.848821 0.848821 0.848821 2 3.1762 2 3.1762 2 3.1762 3 3.1762 4 3.1762
C1 3.99(9) 0 0.01(4) 0.16(7) -0.04(6) 0.16(6) 0.05(4) -0.01(6) -0.20(4) -0.05(5) 0.30(5) 0.01(4) -0.09(7) 0.15(4) 0.02(5) 0.07(4) 0.03(4) 0 0 0 0 0 0 0 0 0 1.007991 0.848821 0.848821 0.848821 0.848821 0.848821 2 3.1762 2 3.1762 2 3.1762 3 3.1762 4 3.1762
C12 4.14(10) 0 -0.01(4) 0.01(5) -0.00(7) 0.22(6) -0.04(5) 0.04(6) -0.13(4) 0.03(4) 0.29(5) -0.06(4) 0.00(6) 0.26(4) 0.02(5) 0.03(4) -0.04(4) 0 0 0 0 0 0 0 0 0 1.016518 0.818533 0.818533 0.818533 0.818533 0.818533 2 3.1762 2 3.1762 2 3.1762 3 3.1762 4 3.1762
C6 4.20(8) 0 0.04(4) 0.02(6) -0.01(5) 0.15(5) -0.02(3) -0.04(5) -0.10(4) 0.03(4) 0.28(4) -0.00(4) 0.04(5) 0.16(4) -0.05(4) -0.05(4) -0.06(4) 0 0 0 0 0 0 0 0 0 1.007991 0.848821 0.848821 0.848821 0.848821 0.848821 2 3.1762 2 3.1762 2 3.1762 3 3.1762 4 3.1762
C5 4.30(8) 0 0.05(4) -0.02(5) 0.10(6) 0.09(5) 0.01(4) -0.04(5) -0.19(4) 0.05(4) 0.33(4) -0.06(4) 0.03(6) 0.23(4) 0.02(4) -0.03(4) -0.02(4) 0 0 0 0 0 0 0 0 0 1.007991 0.848821 0.848821 0.848821 0.848821 0.848821 2 3.1762 2 3.1762 2 3.1762 3 3.1762 4 3.1762
C13 4.02(8) 0 0.04(4) -0.08(6) -0.03(5) 0.07(5) -0.01(4) -0.01(6) -0.23(4) -0.02(4) 0.27(4) -0.03(4) 0.06(6) 0.26(4) -0.02(4) -0.02(4) 0.06(4) 0 0 0 0 0 0 0 0 0 1.007991 0.848821 0.848821 0.848821 0.848821 0.848821 2 3.1762 2 3.1762 2 3.1762 3 3.1762 4 3.1762
C11 4.12(8) 0 0.01(4) -0.10(5) -0.08(6) 0.07(5) 0.05(4) 0.06(5) -0.18(4) 0.00(4) 0.18(5) 0.07(4) -0.05(6) 0.24(4) -0.02(4) -0.00(4) -0.02(4) 0 0 0 0 0 0 0 0 0 1.007991 0.848821 0.848821 0.848821 0.848821 0.848821 2 3.1762 2 3.1762 2 3.1762 3 3.1762 4 3.1762
C15 3.86(9) 0 -0.04(4) -0.27(5) 0.02(6) -0.17(5) -0.09(5) 0.16(5) -0.05(4) 0.02(4) 0.43(5) 0.11(5) -0.11(5) -0.07(4) -0.04(4) 0.81(3) -0.18(5) 0 0 0 0 0 0 0 0 0 0.98255 0.811929 0.811929 0.811929 0.811929 0.811929 2 3.1762 2 3.1762 2 3.1762 3 3.1762 4 3.1762
C14 3.90(8) 0 -0.05(4) 0.09(4) -0.06(6) -0.18(5) 0.02(5) 0.14(5) -0.09(4) 0.00(4) 0.40(4) -0.05(4) -0.13(4) -0.03(4) 0.03(4) 0.21(4) -0.46(4) 0 0 0 0 0 0 0 0 0 0.98255 0.811929 0.811929 0.811929 0.811929 0.811929 2 3.1762 2 3.1762 2 3.1762 3 3.1762 4 3.1762
C16 4.17(7) 0 0.03(4) 0.04(4) 0.09(5) -0.19(5) -0.00(4) -0.06(4) -0.11(4) -0.06(4) 0.43(6) -0.03(5) 0.15(5) -0.05(5) 0.03(5) -0.22(4) -0.59(5) 0 0 0 0 0 0 0 0 0 0.997492 0.635946 0.635946 0.635946 0.635946 0.635946 2 3.1762 2 3.1762 2 3.1762 3 3.1762 4 3.1762
C1A 4.22(7) 0 0.04(7) 0.15(9) -0.01(6) -0.04(5) -0.00(5) 0.16(5) 0.10(5) 0.16(6) 0.45(6) 0.09(6) 0.03(5) 0.21(5) -0.54(6) 0.45(6) 0.02(5) 0 0 0 0 0 0 0 0 0 1.0114 0.586469 0.586469 0.586469 0.586469 0.586469 2 3.1762 2 3.1762 2 3.1762 3 3.1762 4 3.1762
C1B 4.24(7) 0 0.11(7) 0.45(9) 0.00(6) -0.00(5) -0.02(5) 0.04(5) 0.19(5) -0.06(6) 0.29(6) 0.04(6) 0.13(5) 0.39(5) -0.27(6) 0.48(6) 0.07(5) 0 0 0 0 0 0 0 0 0 1.0114 0.586469 0.586469 0.586469 0.586469 0.586469 2 3.1762 2 3.1762 2 3.1762 3 3.1762 4 3.1762
C41 3.82(7) 0 -0.39(4) -0.37(7) -0.75(6) -0.36(6) 0.07(5) 0.17(6) 0.28(6) -0.22(5) 0.74(7) -0.20(7) 0.26(6) -0.20(7) 0.38(6) 0.11(6) -0.16(6) 0 0 0 0 0 0 0 0 0 0.903229 0.441744 0.441744 0.441744 0.441744 0.441744 2 3.1762 2 3.1762 2 3.1762 3 3.1762 4 3.1762
C42 3.8154 0 -0.3885 -0.3719 -0.7481 -0.3624 0.0737 0.1696 0.2773 -0.223 0.7382 -0.2034 0.2555 -0.2009 0.3773 0.1118 -0.1587 0 0 0 0 0 0 0 0 0 0.903229 0.441744 0.441744 0.441744 0.441744 0.441744 2 3.1762 2 3.1762 2 3.1762 3 3.1762 4 3.1762
B1A 3.01(2) 0 0.005(16) 0.114(17) 0.057(16) 0.025(17) -0.037(15) -0.038(15) -0.046(18) 0.015(16) 0.22(2) -0.001(18) -0.07(2) 0.215(19) 0.09(2) -0.072(19) -0.010(19) 0 0 0 0 0 0 0 0 0 1.03913 0.777649 0.777649 0.777649 0.777649 0.777649 2 2.5246 2 2.5246 2 2.5246 3 2.5246 4 2.5246
B2A 3.0144 0 0.0049 0.1138 0.0566 0.0249 -0.0367 -0.0378 -0.0457 0.0147 0.2191 -0.0013 -0.0662 0.2151 0.0929 -0.0719 -0.0103 0 0 0 0 0 0 0 0 0 1.03913 0.777649 0.777649 0.777649 0.777649 0.777649 2 2.5246 2 2.5246 2 2.5246 3 2.5246 4 2.5246
B3A 3.0144 0 0.0049 0.1138 0.0566 0.0249 -0.0367 -0.0378 -0.0457 0.0147 0.2191 -0.0013 -0.0662 0.2151 0.0929 -0.0719 -0.0103 0 0 0 0 0 0 0 0 0 1.03913 0.777649 0.777649 0.777649 0.777649 0.777649 2 2.5246 2 2.5246 2 2.5246 3 2.5246 4 2.5246
B4A 3.0144 0 0.0049 0.1138 0.0566 0.0249 -0.0367 -0.0378 -0.0457 0.0147 0.2191 -0.0013 -0.0662 0.2151 0.0929 -0.0719 -0.0103 0 0 0 0 0 0 0 0 0 1.03913 0.777649 0.777649 0.777649 0.777649 0.777649 2 2.5246 2 2.5246 2 2.5246 3 2.5246 4 2.5246
B5A 3.0144 0 0.0049 0.1138 0.0566 0.0249 -0.0367 -0.0378 -0.0457 0.0147 0.2191 -0.0013 -0.0662 0.2151 0.0929 -0.0719 -0.0103 0 0 0 0 0 0 0 0 0 1.03913 0.777649 0.777649 0.777649 0.777649 0.777649 2 2.5246 2 2.5246 2 2.5246 3 2.5246 4 2.5246
B6A 3.0144 0 0.0049 0.1138 0.0566 0.0249 -0.0367 -0.0378 -0.0457 0.0147 0.2191 -0.0013 -0.0662 0.2151 0.0929 -0.0719 -0.0103 0 0 0 0 0 0 0 0 0 1.03913 0.777649 0.777649 0.777649 0.777649 0.777649 2 2.5246 2 2.5246 2 2.5246 3 2.5246 4 2.5246
B7A 2.56(4) 0 -0.10(2) 0.18(3) 0.13(2) -0.08(2) -0.04(2) -0.055(17) 0.09(2) -0.05(2) 0.08(2) 0.01(2) 0.02(2) 0.13(2) 0.04(2) 0.01(2) -0.06(2) 0 0 0 0 0 0 0 0 0 1.03913 0.777649 0.777649 0.777649 0.777649 0.777649 2 2.5246 2 2.5246 2 2.5246 3 2.5246 4 2.5246
B8A 2.5575 0 -0.1008 0.1847 0.1309 -0.0803 -0.0391 -0.0552 0.0949 -0.0478 0.0775 0.0054 0.0179 0.1268 0.0358 0.0115 -0.0567 0 0 0 0 0 0 0 0 0 1.03913 0.777649 0.777649 0.777649 0.777649 0.777649 2 2.5246 2 2.5246 2 2.5246 3 2.5246 4 2.5246
B9A 2.5575 0 -0.1008 0.1847 0.1309 -0.0803 -0.0391 -0.0552 0.0949 -0.0478 0.0775 0.0054 0.0179 0.1268 0.0358 0.0115 -0.0567 0 0 0 0 0 0 0 0 0 1.03913 0.777649 0.777649 0.777649 0.777649 0.777649 2 2.5246 2 2.5246 2 2.5246 3 2.5246 4 2.5246
B10A 2.5575 0 -0.1008 0.1847 0.1309 -0.0803 -0.0391 -0.0552 0.0949 -0.0478 0.0775 0.0054 0.0179 0.1268 0.0358 0.0115 -0.0567 0 0 0 0 0 0 0 0 0 1.03913 0.777649 0.777649 0.777649 0.777649 0.777649 2 2.5246 2 2.5246 2 2.5246 3 2.5246 4 2.5246
B11A 2.5575 0 -0.1008 0.1847 0.1309 -0.0803 -0.0391 -0.0552 0.0949 -0.0478 0.0775 0.0054 0.0179 0.1268 0.0358 0.0115 -0.0567 0 0 0 0 0 0 0 0 0 1.03913 0.777649 0.777649 0.777649 0.777649 0.777649 2 2.5246 2 2.5246 2 2.5246 3 2.5246 4 2.5246
B1B 3.22(2) 0 0.116(16) 0.011(18) 0.018(16) -0.019(18) -0.020(16) 0.010(16) -0.056(18) -0.062(17) 0.16(2) 0.026(18) -0.10(2) 0.134(19) 0.14(2) -0.18(2) -0.073(19) 0 0 0 0 0 0 0 0 0 1.03913 0.777649 0.777649 0.777649 0.777649 0.777649 2 2.5246 2 2.5246 2 2.5246 3 2.5246 4 2.5246
B2B 3.2189 0 0.116 0.0107 0.0178 -0.0188 -0.02 0.0096 -0.0564 -0.0624 0.1648 0.0255 -0.1036 0.1342 0.1419 -0.1804 -0.0731 0 0 0 0 0 0 0 0 0 1.03913 0.777649 0.777649 0.777649 0.777649 0.777649 2 2.5246 2 2.5246 2 2.5246 3 2.5246 4 2.5246
B3B 3.2189 0 0.116 0.0107 0.0178 -0.0188 -0.02 0.0096 -0.0564 -0.0624 0.1648 0.0255 -0.1036 0.1342 0.1419 -0.1804 -0.0731 0 0 0 0 0 0 0 0 0 1.03913 0.777649 0.777649 0.777649 0.777649 0.777649 2 2.5246 2 2.5246 2 2.5246 3 2.5246 4 2.5246
B4B 3.2189 0 0.116 0.0107 0.0178 -0.0188 -0.02 0.0096 -0.0564 -0.0624 0.1648 0.0255 -0.1036 0.1342 0.1419 -0.1804 -0.0731 0 0 0 0 0 0 0 0 0 1.03913 0.777649 0.777649 0.777649 0.777649 0.777649 2 2.5246 2 2.5246 2 2.5246 3 2.5246 4 2.5246
B5B 3.2189 0 0.116 0.0107 0.0178 -0.0188 -0.02 0.0096 -0.0564 -0.0624 0.1648 0.0255 -0.1036 0.1342 0.1419 -0.1804 -0.0731 0 0 0 0 0 0 0 0 0 1.03913 0.777649 0.777649 0.777649 0.777649 0.777649 2 2.5246 2 2.5246 2 2.5246 3 2.5246 4 2.5246
B6B 3.2189 0 0.116 0.0107 0.0178 -0.0188 -0.02 0.0096 -0.0564 -0.0624 0.1648 0.0255 -0.1036 0.1342 0.1419 -0.1804 -0.0731 0 0 0 0 0 0 0 0 0 1.03913 0.777649 0.777649 0.777649 0.777649 0.777649 2 2.5246 2 2.5246 2 2.5246 3 2.5246 4 2.5246
B7B 2.76(4) 0 -0.06(2) 0.02(2) 0.13(2) -0.02(2) -0.02(2) -0.017(18) 0.06(2) -0.13(2) 0.11(3) 0.05(3) -0.01(2) 0.05(2) 0.11(2) 0.06(3) -0.10(2) 0 0 0 0 0 0 0 0 0 1.03913 0.777649 0.777649 0.777649 0.777649 0.777649 2 2.5246 2 2.5246 2 2.5246 3 2.5246 4 2.5246
B8B 2.7558 0 -0.0633 0.0151 0.1339 -0.019 -0.0208 -0.0168 0.0591 -0.128 0.1059 0.0511 -0.0053 0.0464 0.1138 0.0577 -0.0988 0 0 0 0 0 0 0 0 0 1.03913 0.777649 0.777649 0.777649 0.777649 0.777649 2 2.5246 2 2.5246 2 2.5246 3 2.5246 4 2.5246
B9B 2.7558 0 -0.0633 0.0151 0.1339 -0.019 -0.0208 -0.0168 0.0591 -0.128 0.1059 0.0511 -0.0053 0.0464 0.1138 0.0577 -0.0988 0 0 0 0 0 0 0 0 0 1.03913 0.777649 0.777649 0.777649 0.777649 0.777649 2 2.5246 2 2.5246 2 2.5246 3 2.5246 4 2.5246
B10B 2.7558 0 -0.0633 0.0151 0.1339 -0.019 -0.0208 -0.0168 0.0591 -0.128 0.1059 0.0511 -0.0053 0.0464 0.1138 0.0577 -0.0988 0 0 0 0 0 0 0 0 0 1.03913 0.777649 0.777649 0.777649 0.777649 0.777649 2 2.5246 2 2.5246 2 2.5246 3 2.5246 4 2.5246
B11B 2.7558 0 -0.0633 0.0151 0.1339 -0.019 -0.0208 -0.0168 0.0591 -0.128 0.1059 0.0511 -0.0053 0.0464 0.1138 0.0577 -0.0988 0 0 0 0 0 0 0 0 0 1.03913 0.777649 0.777649 0.777649 0.777649 0.777649 2 2.5246 2 2.5246 2 2.5246 3 2.5246 4 2.5246
H19 0.90(2) 0 0 0 0.181(14) 0 0 0 0 0 0 0 0 0 0 0 0 0 0 0 0 0 0 0 0 0 1.2 1.2 1.2 1.2 1.2 1.2 0 2 1 2 2 2 3 2 4 2
H20 0.9015 0 0 0 0.1806 0 0 0 0 0 0 0 0 0 0 0 0 0 0 0 0 0 0 0 0 0 1.2 1.2 1.2 1.2 1.2 1.2 0 2 1 2 2 2 3 2 4 2
H21 0.9015 0 0 0 0.1806 0 0 0 0 0 0 0 0 0 0 0 0 0 0 0 0 0 0 0 0 0 1.2 1.2 1.2 1.2 1.2 1.2 0 2 1 2 2 2 3 2 4 2
H24 0.9015 0 0 0 0.1806 0 0 0 0 0 0 0 0 0 0 0 0 0 0 0 0 0 0 0 0 0 1.2 1.2 1.2 1.2 1.2 1.2 0 2 1 2 2 2 3 2 4 2
H25 0.9015 0 0 0 0.1806 0 0 0 0 0 0 0 0 0 0 0 0 0 0 0 0 0 0 0 0 0 1.2 1.2 1.2 1.2 1.2 1.2 0 2 1 2 2 2 3 2 4 2
H26 0.9015 0 0 0 0.1806 0 0 0 0 0 0 0 0 0 0 0 0 0 0 0 0 0 0 0 0 0 1.2 1.2 1.2 1.2 1.2 1.2 0 2 1 2 2 2 3 2 4 2
H31A 0.97(2) 0 0 0 0.201(15) 0 0 0 0 0 0 0 0 0 0 0 0 0 0 0 0 0 0 0 0 0 1.2 1.2 1.2 1.2 1.2 1.2 0 2 1 2 2 2 3 2 4 2
H31B 0.9653 0 0 0 0.2011 0 0 0 0 0 0 0 0 0 0 0 0 0 0 0 0 0 0 0 0 0 1.2 1.2 1.2 1.2 1.2 1.2 0 2 1 2 2 2 3 2 4 2
H31C 0.9653 0 0 0 0.2011 0 0 0 0 0 0 0 0 0 0 0 0 0 0 0 0 0 0 0 0 0 1.2 1.2 1.2 1.2 1.2 1.2 0 2 1 2 2 2 3 2 4 2
H32A 0.9653 0 0 0 0.2011 0 0 0 0 0 0 0 0 0 0 0 0 0 0 0 0 0 0 0 0 0 1.2 1.2 1.2 1.2 1.2 1.2 0 2 1 2 2 2 3 2 4 2
H32B 0.9653 0 0 0 0.2011 0 0 0 0 0 0 0 0 0 0 0 0 0 0 0 0 0 0 0 0 0 1.2 1.2 1.2 1.2 1.2 1.2 0 2 1 2 2 2 3 2 4 2
H32C 0.9653 0 0 0 0.2011 0 0 0 0 0 0 0 0 0 0 0 0 0 0 0 0 0 0 0 0 0 1.2 1.2 1.2 1.2 1.2 1.2 0 2 1 2 2 2 3 2 4 2
H33A 0.86(3) 0 0 0 0.187(17) 0 0 0 0 0 0 0 0 0 0 0 0 0 0 0 0 0 0 0 0 0 1.2 1.2 1.2 1.2 1.2 1.2 0 2 1 2 2 2 3 2 4 2
H33B 0.86 0 0 0 0.1867 0 0 0 0 0 0 0 0 0 0 0 0 0 0 0 0 0 0 0 0 0 1.2 1.2 1.2 1.2 1.2 1.2 0 2 1 2 2 2 3 2 4 2
H33C 0.86 0 0 0 0.1867 0 0 0 0 0 0 0 0 0 0 0 0 0 0 0 0 0 0 0 0 0 1.2 1.2 1.2 1.2 1.2 1.2 0 2 1 2 2 2 3 2 4 2
H9 0.9015 0 0 0 0.1806 0 0 0 0 0 0 0 0 0 0 0 0 0 0 0 0 0 0 0 0 0 1.2 1.2 1.2 1.2 1.2 1.2 0 2 1 2 2 2 3 2 4 2
H8 0.9015 0 0 0 0.1806 0 0 0 0 0 0 0 0 0 0 0 0 0 0 0 0 0 0 0 0 0 1.2 1.2 1.2 1.2 1.2 1.2 0 2 1 2 2 2 3 2 4 2
H7 0.9015 0 0 0 0.1806 0 0 0 0 0 0 0 0 0 0 0 0 0 0 0 0 0 0 0 0 0 1.2 1.2 1.2 1.2 1.2 1.2 0 2 1 2 2 2 3 2 4 2
H4 0.9015 0 0 0 0.1806 0 0 0 0 0 0 0 0 0 0 0 0 0 0 0 0 0 0 0 0 0 1.2 1.2 1.2 1.2 1.2 1.2 0 2 1 2 2 2 3 2 4 2
H3 0.9015 0 0 0 0.1806 0 0 0 0 0 0 0 0 0 0 0 0 0 0 0 0 0 0 0 0 0 1.2 1.2 1.2 1.2 1.2 1.2 0 2 1 2 2 2 3 2 4 2
H2 0.9015 0 0 0 0.1806 0 0 0 0 0 0 0 0 0 0 0 0 0 0 0 0 0 0 0 0 0 1.2 1.2 1.2 1.2 1.2 1.2 0 2 1 2 2 2 3 2 4 2
H15A 0.9653 0 0 0 0.2011 0 0 0 0 0 0 0 0 0 0 0 0 0 0 0 0 0 0 0 0 0 1.2 1.2 1.2 1.2 1.2 1.2 0 2 1 2 2 2 3 2 4 2
H15B 0.9653 0 0 0 0.2011 0 0 0 0 0 0 0 0 0 0 0 0 0 0 0 0 0 0 0 0 0 1.2 1.2 1.2 1.2 1.2 1.2 0 2 1 2 2 2 3 2 4 2
H15C 0.9653 0 0 0 0.2011 0 0 0 0 0 0 0 0 0 0 0 0 0 0 0 0 0 0 0 0 0 1.2 1.2 1.2 1.2 1.2 1.2 0 2 1 2 2 2 3 2 4 2
H14A 0.9653 0 0 0 0.2011 0 0 0 0 0 0 0 0 0 0 0 0 0 0 0 0 0 0 0 0 0 1.2 1.2 1.2 1.2 1.2 1.2 0 2 1 2 2 2 3 2 4 2
H14B 0.9653 0 0 0 0.2011 0 0 0 0 0 0 0 0 0 0 0 0 0 0 0 0 0 0 0 0 0 1.2 1.2 1.2 1.2 1.2 1.2 0 2 1 2 2 2 3 2 4 2
H14C 0.9653 0 0 0 0.2011 0 0 0 0 0 0 0 0 0 0 0 0 0 0 0 0 0 0 0 0 0 1.2 1.2 1.2 1.2 1.2 1.2 0 2 1 2 2 2 3 2 4 2
H16A 0.86 0 0 0 0.1867 0 0 0 0 0 0 0 0 0 0 0 0 0 0 0 0 0 0 0 0 0 1.2 1.2 1.2 1.2 1.2 1.2 0 2 1 2 2 2 3 2 4 2
H16B 0.86 0 0 0 0.1867 0 0 0 0 0 0 0 0 0 0 0 0 0 0 0 0 0 0 0 0 0 1.2 1.2 1.2 1.2 1.2 1.2 0 2 1 2 2 2 3 2 4 2
H16C 0.86 0 0 0 0.1867 0 0 0 0 0 0 0 0 0 0 0 0 0 0 0 0 0 0 0 0 0 1.2 1.2 1.2 1.2 1.2 1.2 0 2 1 2 2 2 3 2 4 2
H11 0.78(11) 0 0 0 0.27(5) 0 0 0 0 0 0 0 0 0 0 0 0 0 0 0 0 0 0 0 0 0 1.2 1.2 1.2 1.2 1.2 1.2 0 2 1 2 2 2 3 2 4 2
H71 1.42(4) 0 0 0 0.115(17) 0 0 0 0 0 0 0 0 0 0 0 0 0 0 0 0 0 0 0 0 0 1.2 1.2 1.2 1.2 1.2 1.2 0 2 1 2 2 2 3 2 4 2
H81 1.4179 0 0 0 0.1153 0 0 0 0 0 0 0 0 0 0 0 0 0 0 0 0 0 0 0 0 0 1.2 1.2 1.2 1.2 1.2 1.2 0 2 1 2 2 2 3 2 4 2
H91 1.4179 0 0 0 0.1153 0 0 0 0 0 0 0 0 0 0 0 0 0 0 0 0 0 0 0 0 0 1.2 1.2 1.2 1.2 1.2 1.2 0 2 1 2 2 2 3 2 4 2
H101 1.4179 0 0 0 0.1153 0 0 0 0 0 0 0 0 0 0 0 0 0 0 0 0 0 0 0 0 0 1.2 1.2 1.2 1.2 1.2 1.2 0 2 1 2 2 2 3 2 4 2
H111 1.4179 0 0 0 0.1153 0 0 0 0 0 0 0 0 0 0 0 0 0 0 0 0 0 0 0 0 0 1.2 1.2 1.2 1.2 1.2 1.2 0 2 1 2 2 2 3 2 4 2
H12 0.93(12) 0 0 0 0.35(6) 0 0 0 0 0 0 0 0 0 0 0 0 0 0 0 0 0 0 0 0 0 1.2 1.2 1.2 1.2 1.2 1.2 0 2 1 2 2 2 3 2 4 2
H72 1.29(3) 0 0 0 0.079(15) 0 0 0 0 0 0 0 0 0 0 0 0 0 0 0 0 0 0 0 0 0 1.2 1.2 1.2 1.2 1.2 1.2 0 2 1 2 2 2 3 2 4 2
H82 1.2879 0 0 0 0.0786 0 0 0 0 0 0 0 0 0 0 0 0 0 0 0 0 0 0 0 0 0 1.2 1.2 1.2 1.2 1.2 1.2 0 2 1 2 2 2 3 2 4 2
H92 0.9432 0 0 0 0 0 0 0 0 0 0 0 0 0 0 0 0 0 0 0 0 0 0 0 0 0 1.2 1.2 1.2 1.2 1.2 1.2 0 2 1 2 2 2 3 2 4 2
H102 1.2879 0 0 0 0.0786 0 0 0 0 0 0 0 0 0 0 0 0 0 0 0 0 0 0 0 0 0 1.2 1.2 1.2 1.2 1.2 1.2 0 2 1 2 2 2 3 2 4 2
H112 1.2879 0 0 0 0.0786 0 0 0 0 0 0 0 0 0 0 0 0 0 0 0 0 0 0 0 0 0 1.2 1.2 1.2 1.2 1.2 1.2 0 2 1 2 2 2 3 2 4 2
H41A 0.59(4) 0 0 0 0.31(3) 0 0 0 0 0 0 0 0 0 0 0 0 0 0 0 0 0 0 0 0 0 1.2 1.2 1.2 1.2 1.2 1.2 0 2 1 2 2 2 3 2 4 2
H41B 0.5859 0 0 0 0.3055 0 0 0 0 0 0 0 0 0 0 0 0 0 0 0 0 0 0 0 0 0 1.2 1.2 1.2 1.2 1.2 1.2 0 2 1 2 2 2 3 2 4 2
H42A 0.74(5) 0 0 0 0.28(3) 0 0 0 0 0 0 0 0 0 0 0 0 0 0 0 0 0 0 0 0 0 1.2 1.2 1.2 1.2 1.2 1.2 0 2 1 2 2 2 3 2 4 2
H42B 0.7396 0 0 0 0.2786 0 0 0 0 0 0 0 0 0 0 0 0 0 0 0 0 0 0 0 0 0 1.2 1.2 1.2 1.2 1.2 1.2 0 2 1 2 2 2 3 2 4 2

loop_
_atom_site_label
_atom_site_type_symbol
_atom_site_fract_x
_atom_site_fract_y
_atom_site_fract_z
_atom_site_occupancy
_atom_site_symmetry_multiplicity
_atom_site_U_iso_or_equiv
_atom_site_adp_type
_atom_site_disorder_assembly
_atom_site_disorder_group
Cl1A Cl 0.61360(5) -0.24479(4) 0.48893(3) 1 1 0.018 Uani . .
Cl2A Cl 0.52982(6) -0.39616(4) 0.39322(3) 1 1 0.023 Uani . .
Cl3A Cl 0.41519(5) -0.37287(4) 0.50625(3) 1 1 0.021 Uani . .
Cl4A Cl 0.39436(5) -0.17236(4) 0.53065(3) 1 1 0.019 Uani . .
Cl5A Cl 0.49830(5) -0.06637(4) 0.43602(3) 1 1 0.021 Uani . .
Cl6A Cl 0.58400(5) -0.20719(4) 0.35185(3) 1 1 0.023 Uani . .
Cl1B Cl 0.47696(7) 0.15835(5) 0.15340(3) 1 1 0.024 Uani . .
Cl2B Cl 0.52126(8) -0.04879(5) 0.14086(3) 1 1 0.035 Uani . .
Cl3B Cl 0.73202(7) 0.08172(6) 0.18846(4) 1 1 0.037 Uani . .
Cl4B Cl 0.64771(8) 0.22516(6) 0.27015(4) 1 1 0.036 Uani . .
Cl5B Cl 0.39142(7) 0.18625(5) 0.27201(4) 1 1 0.029 Uani . .
Cl6B Cl 0.30998(7) 0.01749(5) 0.19438(4) 1 1 0.031 Uani . .
Cl7B Cl 0.8037(4) 0.0532(3) 0.3254(2) 0.0568 1 0.037 Uani A 1
Cl1 Cl 0.54425(10) -0.39751(8) 0.70487(5) 1 1 0.042 Uani . .
Cl2 Cl 0.33862(12) -0.41037(9) 0.64714(7) 1 1 0.062 Uani . .
Cl3 Cl 0.18022(8) 0.15766(7) 0.66022(5) 1 1 0.036 Uani . .
Cl4 Cl 0.02606(15) 0.04546(12) 0.66248(6) 1 1 0.074 Uani . .
S2 S 0.27111(2) 0.048730(16) 0.396526(11) 1 1 0.019 Uani . .
S1 S 0.15913(2) 0.401297(15) 0.536457(10) 1 1 0.018 Uani . .
O3 O -0.03406(9) 0.21006(7) 0.32606(4) 1 1 0.026 Uani . .
O4 O 0.03013(10) 0.15184(7) 0.49908(5) 1 1 0.029 Uani . .
O2 O -0.10724(8) 0.25739(7) 0.40953(4) 1 1 0.024 Uani . .
O1 O 0.19157(8) 0.29636(6) 0.36242(5) 1 1 0.024 Uani . .
C18 C 0.02993(11) 0.15901(8) 0.31472(6) 1 1 0.020 Uani . .
C19 C 0.02807(11) 0.13287(9) 0.26460(5) 1 1 0.022 Uani . .
C20 C 0.09787(13) 0.08034(9) 0.25598(6) 1 1 0.023 Uani . .
C21 C 0.17044(11) 0.05265(8) 0.29715(6) 1 1 0.021 Uani . .
C24 C 0.25855(12) 0.00050(8) 0.49147(6) 1 1 0.025 Uani . .
C25 C 0.21820(14) 0.00075(9) 0.53506(6) 1 1 0.028 Uani . .
C26 C 0.14066(14) 0.05020(9) 0.53828(6) 1 1 0.027 Uani . .
C27 C 0.10448(12) 0.10203(8) 0.49852(6) 1 1 0.022 Uani . .
C29 C 0.10897(9) 0.15853(7) 0.41116(5) 1 1 0.017 Uani . .
C22 C 0.17063(10) 0.07906(7) 0.34676(5) 1 1 0.018 Uani . .
C23 C 0.22018(11) 0.05179(8) 0.45209(5) 1 1 0.019 Uani . .
C28 C 0.14571(10) 0.10448(7) 0.45427(5) 1 1 0.018 Uani . .
C30 C 0.10209(10) 0.13183(7) 0.35751(5) 1 1 0.017 Uani . .
C31 C -0.09543(12) 0.25127(10) 0.28459(6) 1 1 0.029 Uani . .
C32 C -0.02578(12) 0.14325(10) 0.53787(6) 1 1 0.032 Uani . .
C33 C 0.35283(9) 0.12938(8) 0.40470(5) 1 1 0.027 Uani . .
C17 C 0.09013(9) 0.22846(8) 0.42356(5) 1 1 0.017 Uani . .
C10 C -0.08886(10) 0.30922(8) 0.44774(5) 1 1 0.018 Uani . .
C9 C -0.16189(10) 0.34164(9) 0.46972(6) 1 1 0.022 Uani . .
C8 C -0.13661(11) 0.39459(8) 0.50957(6) 1 1 0.023 Uani . .
C7 C -0.03799(11) 0.41551(7) 0.52843(5) 1 1 0.020 Uani . .
C4 C 0.29520(10) 0.44632(7) 0.48420(5) 1 1 0.020 Uani . .
C3 C 0.33988(10) 0.44531(8) 0.44216(6) 1 1 0.022 Uani . .
C2 C 0.30584(10) 0.39597(8) 0.40097(6) 1 1 0.020 Uani . .
C1 C 0.22731(10) 0.34587(7) 0.40120(5) 1 1 0.018 Uani . .
C12 C 0.09203(9) 0.29752(7) 0.44304(5) 1 1 0.016 Uani . .
C6 C 0.03374(10) 0.38216(7) 0.50605(5) 1 1 0.017 Uani . .
C5 C 0.21636(10) 0.39676(7) 0.48341(5) 1 1 0.017 Uani . .
C13 C 0.18024(9) 0.34578(7) 0.44320(5) 1 1 0.016 Uani . .
C11 C 0.01197(10) 0.32988(7) 0.46524(5) 1 1 0.016 Uani . .
C15 C -0.19908(12) 0.21797(11) 0.39954(7) 1 1 0.033 Uani . .
C14 C 0.22373(13) 0.30384(8) 0.31514(6) 1 1 0.029 Uani . .
C16 C 0.19566(9) 0.31373(7) 0.57108(4) 1 1 0.024 Uani . .
C1A C 0.275762 -0.239507 0.368105 1 1 0.021 Uani . .
C1B C 0.591377 -0.010174 0.308894 1 1 0.026 Uani . .
C41 C 0.453412 -0.360481 0.653792 1 1 0.039 Uani . .
C42 C 0.094567 0.121665 0.694454 1 1 0.038 Uani . .
B1A B 0.493013 -0.242702 0.446225 1 1 0.015 Uani . .
B2A B 0.451911 -0.316571 0.399651 1 1 0.018 Uani . .
B3A B 0.395646 -0.305648 0.453915 1 1 0.017 Uani . .
B4A B 0.385362 -0.206849 0.465749 1 1 0.016 Uani . .
B5A B 0.436209 -0.155617 0.419375 1 1 0.017 Uani . .
B6A B 0.477365 -0.223555 0.378467 1 1 0.018 Uani . .
B7A B 0.371283 -0.274908 0.344876 1 1 0.021 Uani . .
B8A B 0.321166 -0.325647 0.391324 1 1 0.021 Uani . .
B9A B 0.280411 -0.258004 0.431639 1 1 0.019 Uani . .
B10A B 0.305099 -0.166024 0.41039 1 1 0.018 Uani . .
B11A B 0.361851 -0.176078 0.356662 1 1 0.020 Uani . .
B1B B 0.51737 0.097247 0.208429 1 1 0.019 Uani . .
B2B B 0.538269 -0.00209 0.202465 1 1 0.023 Uani . .
B3B B 0.641359 0.060484 0.225664 1 1 0.024 Uani . .
B4B B 0.602442 0.130188 0.26583 1 1 0.022 Uani . .
B5B B 0.47616 0.111109 0.267029 1 1 0.021 Uani . .
B6B B 0.436196 0.029538 0.228353 1 1 0.021 Uani . .
B7B B 0.509846 -0.048047 0.256995 1 1 0.025 Uani . .
B8B B 0.635744 -0.029206 0.255216 1 1 0.027 Uani . .
B9B B 0.675922 0.051921 0.29441 1 1 0.027 Uani . .
B10B B 0.573988 0.083366 0.319863 1 1 0.025 Uani . .
B11B B 0.471894 0.021684 0.296769 1 1 0.024 Uani . .
H19 H -0.028236 0.154002 0.232067 1 1 0.039(6) Uiso . .
H20 H 0.095529 0.06067 0.216855 1 1 0.042(6) Uiso . .
H21 H 0.225383 0.011784 0.290876 1 1 0.040(6) Uiso . .
H24 H 0.317715 -0.038504 0.488229 1 1 0.047(6) Uiso . .
H25 H 0.246635 -0.038226 0.566703 1 1 0.045(6) Uiso . .
H26 H 0.10852 0.048239 0.572076 1 1 0.042(6) Uiso . .
H31A H -0.050132 0.27714 0.26198 1 1 0.059(7) Uiso . .
H31B H -0.13459 0.293848 0.30015 1 1 0.056(7) Uiso . .
H31C H -0.147002 0.2139 0.261045 1 1 0.068(8) Uiso . .
H32A H -0.054579 0.087308 0.536582 1 1 0.073(9) Uiso . .
H32B H -0.08556 0.182622 0.531101 1 1 0.065(8) Uiso . .
H32C H 0.021226 0.15334 0.574989 1 1 0.059(7) Uiso . .
H33A H 0.379673 0.137374 0.370536 1 1 0.057(7) Uiso . .
H33B H 0.414001 0.119502 0.436504 1 1 0.053(7) Uiso . .
H33C H 0.31369 0.178413 0.412133 1 1 0.038(6) Uiso . .
H9 H -0.239225 0.325257 0.455635 1 1 0.047(6) Uiso . .
H8 H -0.194655 0.419589 0.525868 1 1 0.037(5) Uiso . .
H7 H -0.017618 0.456621 0.559555 1 1 0.040(6) Uiso . .
H4 H 0.320864 0.484622 0.516584 1 1 0.038(5) Uiso . .
H3 H 0.401779 0.483013 0.441465 1 1 0.047(6) Uiso . .
H2 H 0.34057 0.396446 0.368049 1 1 0.045(6) Uiso . .
H15A H -0.198291 0.177804 0.429488 1 1 0.085(11) Uiso . .
H15B H -0.209576 0.189262 0.363453 1 1 0.078(10) Uiso . .
H15C H -0.258249 0.256898 0.398382 1 1 0.118(16) Uiso . .
H14A H 0.220699 0.36173 0.303976 1 1 0.069(8) Uiso . .
H14B H 0.176165 0.271618 0.285719 1 1 0.079(10) Uiso . .
H14C H 0.297884 0.283607 0.320502 1 1 0.074(9) Uiso . .
H16A H 0.169024 0.26718 0.546405 1 1 0.052(7) Uiso . .
H16B H 0.164475 0.311532 0.604209 1 1 0.045(6) Uiso . .
H16C H 0.274507 0.311186 0.582896 1 1 0.044(6) Uiso . .
H11 H 0.201759 -0.238416 0.341354 1 1 0.046(12) Uiso . .
H71 H 0.366039 -0.297178 0.30546 1 1 0.067(5) Uiso . .
H81 H 0.278469 -0.378579 0.382002 1 1 0.070(5) Uiso . .
H91 H 0.215917 -0.268964 0.448659 1 1 0.062(5) Uiso . .
H101 H 0.2548 -0.117567 0.410571 1 1 0.061(4) Uiso . .
H111 H 0.344778 -0.133784 0.325269 1 1 0.055(4) Uiso . .
H12 H 0.616471 -0.046932 0.343015 1 1 0.051(11) Uiso . .
H72 H 0.479705 -0.10609 0.254554 1 1 0.063(5) Uiso . .
H82 H 0.689439 -0.075129 0.254291 1 1 0.073(5) Uiso . .
H92 H 0.753819 0.05902 0.315853 0.9432 1 0.051(6) Uiso A 2
H102 H 0.583249 0.107147 0.359159 1 1 0.045(4) Uiso . .
H112 H 0.421465 0.009123 0.322532 1 1 0.058(5) Uiso . .
H41A H 0.478723 -0.366181 0.617666 1 1 0.045(8) Uiso . .
H41B H 0.442645 -0.300077 0.660189 1 1 0.047(8) Uiso . .
H42A H 0.041487 0.166361 0.698033 1 1 0.052(8) Uiso . .
H42B H 0.134488 0.104745 0.733444 1 1 0.080(10) Uiso . .

loop_
_atom_site_aniso_label
_atom_site_aniso_U_11
_atom_site_aniso_U_22
_atom_site_aniso_U_33
_atom_site_aniso_U_23
_atom_site_aniso_U_13
_atom_site_aniso_U_12
Cl1A 0.0141(3) 0.0233(4) 0.0157(3) 0.0020(3) 0.0014(3) -0.0026(3)
Cl2A 0.0246(4) 0.0201(4) 0.0238(4) 0.0067(3) 0.0035(3) -0.0056(3)
Cl3A 0.0210(4) 0.0192(4) 0.0245(4) 0.0001(3) 0.0059(3) 0.0059(3)
Cl4A 0.0189(4) 0.0248(4) 0.0152(4) 0.0017(3) 0.0061(3) -0.0039(3)
Cl5A 0.0206(4) 0.0157(3) 0.0267(4) -0.0032(3) 0.0050(3) -0.0006(3)
Cl6A 0.0217(4) 0.0308(4) 0.0182(4) 0.0047(3) 0.0099(3) 0.0058(3)
Cl1B 0.0309(5) 0.0210(4) 0.0191(4) 0.0057(4) 0.0043(4) 0.0040(4)
Cl2B 0.0597(6) 0.0244(5) 0.0173(4) 0.0107(5) 0.0027(4) -0.0050(4)
Cl3B 0.0320(5) 0.0465(6) 0.0385(6) 0.0113(5) 0.0175(5) 0.0040(5)
Cl4B 0.0331(6) 0.0301(6) 0.0416(6) -0.0065(5) 0.0025(5) -0.0029(5)
Cl5B 0.0334(5) 0.0252(5) 0.0322(5) 0.0104(4) 0.0126(4) -0.0004(4)
Cl6B 0.0288(5) 0.0261(5) 0.0318(5) -0.0017(4) -0.0058(4) 0.0038(4)
Cl7B 0.031(3) 0.031(3) 0.044(3) 0.003(2) -0.001(2) 0.004(2)
Cl1 0.0421(7) 0.0410(7) 0.0468(8) 0.0066(6) 0.0188(6) 0.0107(6)
Cl2 0.0534(8) 0.0609(9) 0.0654(9) -0.0145(7) 0.0020(8) 0.0090(7)
Cl3 0.0298(6) 0.0455(7) 0.0317(6) -0.0024(5) 0.0061(5) 0.0099(5)
Cl4 0.0904(11) 0.0913(11) 0.0415(8) -0.0582(9) 0.0201(8) 0.0010(8)
S2 0.01954(12) 0.01765(12) 0.02012(12) 0.00140(10) 0.00580(11) -0.00469(10)
S1 0.02085(12) 0.01654(12) 0.01643(11) 0.00141(10) 0.00471(10) -0.00139(9)
O3 0.0278(6) 0.0308(6) 0.0197(5) 0.0096(5) 0.0067(5) 0.0034(4)
O4 0.0354(6) 0.0310(6) 0.0261(5) 0.0117(5) 0.0185(5) 0.0077(4)
O2 0.0183(5) 0.0319(6) 0.0244(5) -0.0051(4) 0.0084(4) -0.0072(4)
O1 0.0285(5) 0.0240(5) 0.0222(5) -0.0048(4) 0.0138(5) -0.0047(4)
C18 0.0216(6) 0.0207(6) 0.0170(6) -0.0008(5) 0.0056(5) 0.0006(5)
C19 0.0263(6) 0.0248(6) 0.0170(6) -0.0022(5) 0.0066(5) -0.0011(5)
C20 0.0299(7) 0.0228(6) 0.0182(6) -0.0040(5) 0.0081(6) -0.0049(5)
C21 0.0265(6) 0.0207(6) 0.0184(6) -0.0021(5) 0.0084(5) -0.0048(5)
C24 0.0323(7) 0.0206(6) 0.0214(6) 0.0080(5) 0.0054(6) 0.0005(5)
C25 0.0392(8) 0.0245(7) 0.0206(6) 0.0096(6) 0.0064(6) 0.0035(5)
C26 0.0383(8) 0.0234(7) 0.0205(6) 0.0074(6) 0.0109(6) 0.0033(5)
C27 0.0273(7) 0.0208(6) 0.0193(6) 0.0051(5) 0.0088(6) 0.0025(5)
C29 0.0191(5) 0.0150(5) 0.0166(5) 0.0008(4) 0.0060(4) -0.0010(4)
C22 0.0195(5) 0.0178(5) 0.0176(5) -0.0023(4) 0.0059(5) -0.0038(4)
C23 0.0235(6) 0.0165(5) 0.0189(5) 0.0033(5) 0.0065(5) -0.0015(4)
C28 0.0221(6) 0.0160(5) 0.0170(5) 0.0015(4) 0.0065(5) -0.0002(4)
C30 0.0197(5) 0.0166(5) 0.0159(5) -0.0006(4) 0.0059(5) -0.0018(4)
C31 0.0295(7) 0.0341(7) 0.0240(6) 0.0073(6) 0.0056(6) 0.0069(6)
C32 0.0316(7) 0.0423(8) 0.0254(7) 0.0071(6) 0.0141(6) 0.0057(6)
C33 0.0227(5) 0.0318(6) 0.0286(6) -0.0075(5) 0.0080(5) -0.0090(5)
C17 0.0188(5) 0.0154(5) 0.0174(5) 0.0008(4) 0.0074(4) -0.0008(4)
C10 0.0156(5) 0.0221(6) 0.0178(5) 0.0014(5) 0.0059(5) 0.0003(4)
C9 0.0177(5) 0.0265(6) 0.0239(6) 0.0048(5) 0.0089(5) 0.0010(5)
C8 0.0231(6) 0.0232(6) 0.0242(6) 0.0074(5) 0.0113(5) 0.0010(5)
C7 0.0242(6) 0.0186(5) 0.0202(5) 0.0061(5) 0.0096(5) 0.0008(4)
C4 0.0202(6) 0.0169(5) 0.0226(6) -0.0013(4) 0.0045(5) -0.0000(4)
C3 0.0201(5) 0.0185(6) 0.0270(6) -0.0021(4) 0.0070(5) 0.0013(5)
C2 0.0189(5) 0.0198(6) 0.0235(6) 0.0003(4) 0.0085(5) 0.0017(5)
C1 0.0193(5) 0.0161(5) 0.0194(6) 0.0006(4) 0.0081(5) -0.0003(4)
C12 0.0174(5) 0.0139(5) 0.0173(5) 0.0014(4) 0.0073(4) -0.0009(4)
C6 0.0184(5) 0.0161(5) 0.0166(5) 0.0042(4) 0.0054(5) 0.0006(4)
C5 0.0186(5) 0.0158(5) 0.0183(5) 0.0005(4) 0.0062(5) -0.0002(4)
C13 0.0164(5) 0.0149(5) 0.0174(5) 0.0009(4) 0.0062(5) 0.0001(4)
C11 0.0167(5) 0.0157(5) 0.0159(5) 0.0026(4) 0.0058(5) -0.0002(4)
C15 0.0215(6) 0.0438(9) 0.0348(7) -0.0087(6) 0.0094(6) -0.0094(7)
C14 0.0391(8) 0.0262(6) 0.0262(6) -0.0052(6) 0.0186(6) -0.0043(5)
C16 0.0254(5) 0.0252(5) 0.0200(5) 0.0053(4) 0.0055(4) 0.0048(4)
C1A 0.0166(4) 0.0229(5) 0.0201(4) 0.0002(4) -0.0002(4) -0.0031(4)
C1B 0.0337(6) 0.0241(5) 0.0182(5) 0.0066(5) -0.0001(4) 0.0023(4)
C41 0.0424(8) 0.0389(7) 0.0397(7) 0.0032(6) 0.0151(6) 0.0102(6)
C42 0.0356(7) 0.0505(8) 0.0310(6) -0.0136(6) 0.0120(6) -0.0044(6)
B1A 0.0150(4) 0.0164(4) 0.0140(4) -0.0001(3) 0.0031(3) -0.0011(3)
B2A 0.0188(5) 0.0179(5) 0.0177(4) 0.0015(4) 0.0033(4) -0.0026(4)
B3A 0.0168(4) 0.0155(4) 0.0188(5) -0.0010(3) 0.0039(4) -0.0003(3)
B4A 0.0152(4) 0.0161(4) 0.0162(4) 0.0001(3) 0.0042(4) -0.0013(3)
B5A 0.0163(4) 0.0169(4) 0.0170(4) 0.0001(3) 0.0043(4) -0.0000(3)
B6A 0.0182(4) 0.0216(5) 0.0141(4) 0.0019(4) 0.0043(4) 0.0001(4)
B7A 0.0214(5) 0.0242(5) 0.0169(5) 0.0028(4) 0.0019(4) -0.0042(4)
B8A 0.0186(5) 0.0188(5) 0.0230(5) -0.0015(4) 0.0005(4) -0.0045(4)
B9A 0.0151(4) 0.0192(5) 0.0212(5) -0.0016(4) 0.0033(4) -0.0009(4)
B10A 0.0156(4) 0.0182(5) 0.0190(5) 0.0012(4) 0.0032(4) -0.0010(4)
B11A 0.0190(5) 0.0226(5) 0.0168(5) 0.0024(4) 0.0027(4) 0.0006(4)
B1B 0.0243(5) 0.0176(5) 0.0149(4) 0.0038(4) 0.0029(4) 0.0002(4)
B2B 0.0319(6) 0.0191(5) 0.0165(5) 0.0075(4) 0.0025(4) -0.0015(4)
B3B 0.0249(5) 0.0258(6) 0.0215(5) 0.0074(4) 0.0057(4) 0.0002(4)
B4B 0.0237(5) 0.0209(5) 0.0196(5) 0.0019(4) 0.0024(4) -0.0013(4)
B5B 0.0249(5) 0.0188(5) 0.0181(5) 0.0029(4) 0.0054(4) -0.0015(4)
B6B 0.0260(5) 0.0177(5) 0.0181(5) 0.0018(4) 0.0013(4) 0.0003(4)
B7B 0.0335(6) 0.0189(5) 0.0186(5) 0.0042(5) 0.0008(5) 0.0013(4)
B8B 0.0314(6) 0.0240(6) 0.0223(5) 0.0109(5) 0.0016(5) 0.0013(4)
B9B 0.0260(6) 0.0275(6) 0.0233(5) 0.0054(5) -0.0013(5) 0.0007(5)
B10B 0.0315(6) 0.0249(6) 0.0159(5) 0.0025(5) 0.0016(5) -0.0025(4)
B11B 0.0304(6) 0.0224(5) 0.0184(5) 0.0027(5) 0.0045(5) 0.0023(4)

loop_
_atom_type_symbol
_atom_type_description
_atom_type_scat_dispersion_real
_atom_type_scat_dispersion_imag
_atom_type_scat_source
C C -0.0017 0.0003 'International Tables Vol. C Table 6.1.1.4 and Sasaki (1989)'
H H 0.0000 0.0000 'International Tables Vol. C Table 6.1.1.4'
B B -0.0014 0.0001 'International Tables Vol. C Table 6.1.1.4 and Sasaki (1989)'
Cl Cl 0.0143 0.0327 'International Tables Vol. C Table 6.1.1.4 and Sasaki (1989)'
O O -0.0032 0.0011 'International Tables Vol. C Table 6.1.1.4 and Sasaki (1989)'
S S 0.0102 0.0251 'International Tables Vol. C Table 6.1.1.4 and Sasaki (1989)'

loop_
_geom_angle_atom_site_label_1
_geom_angle_atom_site_label_2
_geom_angle_atom_site_label_3
_geom_angle
_geom_angle_site_symmetry_1
_geom_angle_site_symmetry_2
_geom_angle_site_symmetry_3
C22 S2 C23 102.63(6) 1_555 1_555 1_555
C22 S2 C33 102.35(6) 1_555 1_555 1_555
C23 S2 C33 103.45(6) 1_555 1_555 1_555
C6 S1 C5 101.41(6) 1_555 1_555 1_555
C6 S1 C16 101.44(6) 1_555 1_555 1_555
C5 S1 C16 103.97(5) 1_555 1_555 1_555
C18 O3 C31 118.43(12) 1_555 1_555 1_555
C31 O3 C17 142.25(11) 1_555 1_555 1_555
C27 O4 C32 118.31(12) 1_555 1_555 1_555
C32 O4 C17 153.56(10) 1_555 1_555 1_555
C10 O2 C15 118.81(11) 1_555 1_555 1_555
C17 O2 C15 139.51(11) 1_555 1_555 1_555
C1 O1 C14 118.30(11) 1_555 1_555 1_555
C17 O1 C14 152.81(10) 1_555 1_555 1_555
O3 C18 C19 124.23(14) 1_555 1_555 1_555
O3 C18 C30 115.34(13) 1_555 1_555 1_555
C19 C18 C30 120.43(13) 1_555 1_555 1_555
C18 C19 C20 120.72(14) 1_555 1_555 1_555
C18 C19 H19 119.6 1_555 1_555 1_555
C20 C19 H19 119.7 1_555 1_555 1_555
C19 C20 C21 120.46(12) 1_555 1_555 1_555
C19 C20 H20 119.8 1_555 1_555 1_555
C21 C20 H20 119.7 1_555 1_555 1_555
C20 C21 C22 117.91(13) 1_555 1_555 1_555
C20 C21 H21 121.1 1_555 1_555 1_555
C22 C21 H21 121.0 1_555 1_555 1_555
C25 C24 C23 117.65(13) 1_555 1_555 1_555
C25 C24 H24 121.2 1_555 1_555 1_555
C23 C24 H24 121.2 1_555 1_555 1_555
C24 C25 C26 120.59(14) 1_555 1_555 1_555
C24 C25 H25 119.7 1_555 1_555 1_555
C26 C25 H25 119.7 1_555 1_555 1_555
C25 C26 C27 120.61(13) 1_555 1_555 1_555
C25 C26 H26 119.5 1_555 1_555 1_555
C27 C26 H26 119.9 1_555 1_555 1_555
O4 C27 C26 123.92(13) 1_555 1_555 1_555
O4 C27 C28 115.97(13) 1_555 1_555 1_555
C26 C27 C28 120.11(13) 1_555 1_555 1_555
C28 C29 C30 118.00(11) 1_555 1_555 1_555
C28 C29 C17 117.52(11) 1_555 1_555 1_555
C30 C29 C17 124.36(12) 1_555 1_555 1_555
S2 C22 C21 115.80(11) 1_555 1_555 1_555
S2 C22 C30 120.09(10) 1_555 1_555 1_555
C21 C22 C30 123.87(13) 1_555 1_555 1_555
S2 C23 C24 116.61(11) 1_555 1_555 1_555
S2 C23 C28 119.32(11) 1_555 1_555 1_555
C24 C23 C28 124.07(12) 1_555 1_555 1_555
C27 C28 C29 121.65(12) 1_555 1_555 1_555
C27 C28 C23 116.88(13) 1_555 1_555 1_555
C29 C28 C23 121.43(11) 1_555 1_555 1_555
C18 C30 C29 122.83(12) 1_555 1_555 1_555
C18 C30 C22 116.60(12) 1_555 1_555 1_555
C29 C30 C22 120.54(13) 1_555 1_555 1_555
O3 C31 H31A 109.4 1_555 1_555 1_555
O3 C31 H31B 109.1 1_555 1_555 1_555
O3 C31 H31C 109.7 1_555 1_555 1_555
H31A C31 H31B 109 1_555 1_555 1_555
H31A C31 H31C 110 1_555 1_555 1_555
H31B C31 H31C 110 1_555 1_555 1_555
O4 C32 H32A 109.6 1_555 1_555 1_555
O4 C32 H32B 109.6 1_555 1_555 1_555
O4 C32 H32C 109.4 1_555 1_555 1_555
H32A C32 H32B 109 1_555 1_555 1_555
H32A C32 H32C 109 1_555 1_555 1_555
H32B C32 H32C 109 1_555 1_555 1_555
S2 C33 H33A 109.5 1_555 1_555 1_555
S2 C33 H33B 109.2 1_555 1_555 1_555
S2 C33 H33C 109.7 1_555 1_555 1_555
H33A C33 H33B 109 1_555 1_555 1_555
H33A C33 H33C 110 1_555 1_555 1_555
H33B C33 H33C 109 1_555 1_555 1_555
C29 C17 C12 166.75(14) 1_555 1_555 1_555
O3 C17 O4 113.75(6) 1_555 1_555 1_555
O3 C17 O2 60.42(4) 1_555 1_555 1_555
O3 C17 O1 77.57(5) 1_555 1_555 1_555
O4 C17 O2 74.20(5) 1_555 1_555 1_555
O4 C17 O1 166.52(7) 1_555 1_555 1_555
O2 C17 O1 118.93(6) 1_555 1_555 1_555
O3 C17 C29 76.90(9) 1_555 1_555 1_555
O3 C17 C12 115.12(10) 1_555 1_555 1_555
O4 C17 C29 79.99(8) 1_555 1_555 1_555
O4 C17 C12 98.94(8) 1_555 1_555 1_555
O2 C17 C29 113.01(10) 1_555 1_555 1_555
O2 C17 C12 79.03(8) 1_555 1_555 1_555
O1 C17 C29 96.30(8) 1_555 1_555 1_555
O1 C17 C12 81.68(8) 1_555 1_555 1_555
O2 C10 C9 124.23(13) 1_555 1_555 1_555
O2 C10 C11 115.21(11) 1_555 1_555 1_555
C9 C10 C11 120.56(13) 1_555 1_555 1_555
C10 C9 C8 120.73(13) 1_555 1_555 1_555
C10 C9 H9 119.6 1_555 1_555 1_555
C8 C9 H9 119.7 1_555 1_555 1_555
C9 C8 C7 120.43(11) 1_555 1_555 1_555
C9 C8 H8 119.6 1_555 1_555 1_555
C7 C8 H8 120.0 1_555 1_555 1_555
C8 C7 C6 117.84(13) 1_555 1_555 1_555
C8 C7 H7 120.9 1_555 1_555 1_555
C6 C7 H7 121.2 1_555 1_555 1_555
C3 C4 C5 117.86(12) 1_555 1_555 1_555
C3 C4 H4 121.1 1_555 1_555 1_555
C5 C4 H4 121.1 1_555 1_555 1_555
C4 C3 C2 120.26(12) 1_555 1_555 1_555
C4 C3 H3 120.0 1_555 1_555 1_555
C2 C3 H3 119.8 1_555 1_555 1_555
C3 C2 C1 121.03(12) 1_555 1_555 1_555
C3 C2 H2 119.5 1_555 1_555 1_555
C1 C2 H2 119.5 1_555 1_555 1_555
O1 C1 C2 123.59(12) 1_555 1_555 1_555
O1 C1 C13 116.38(12) 1_555 1_555 1_555
C2 C1 C13 120.02(13) 1_555 1_555 1_555
C17 C12 C13 118.28(10) 1_555 1_555 1_555
C17 C12 C11 124.14(11) 1_555 1_555 1_555
C13 C12 C11 117.58(11) 1_555 1_555 1_555
S1 C6 C7 116.21(11) 1_555 1_555 1_555
S1 C6 C11 119.56(9) 1_555 1_555 1_555
C7 C6 C11 123.91(12) 1_555 1_555 1_555
S1 C5 C4 116.72(11) 1_555 1_555 1_555
S1 C5 C13 119.35(10) 1_555 1_555 1_555
C4 C5 C13 123.92(11) 1_555 1_555 1_555
C1 C13 C12 121.53(12) 1_555 1_555 1_555
C1 C13 C5 116.90(11) 1_555 1_555 1_555
C12 C13 C5 121.45(11) 1_555 1_555 1_555
C10 C11 C12 122.64(12) 1_555 1_555 1_555
C10 C11 C6 116.49(11) 1_555 1_555 1_555
C12 C11 C6 120.86(12) 1_555 1_555 1_555
O2 C15 H15A 109.4 1_555 1_555 1_555
O2 C15 H15B 109.6 1_555 1_555 1_555
O2 C15 H15C 109.6 1_555 1_555 1_555
H15A C15 H15B 109 1_555 1_555 1_555
H15A C15 H15C 109 1_555 1_555 1_555
H15B C15 H15C 110 1_555 1_555 1_555
O1 C14 H14A 109.4 1_555 1_555 1_555
O1 C14 H14B 109.3 1_555 1_555 1_555
O1 C14 H14C 109.5 1_555 1_555 1_555
H14A C14 H14B 109 1_555 1_555 1_555
H14A C14 H14C 110 1_555 1_555 1_555
H14B C14 H14C 109 1_555 1_555 1_555
S1 C16 H16A 109.4 1_555 1_555 1_555
S1 C16 H16B 109.4 1_555 1_555 1_555
S1 C16 H16C 109.5 1_555 1_555 1_555
H16A C16 H16B 109 1_555 1_555 1_555
H16A C16 H16C 110 1_555 1_555 1_555
H16B C16 H16C 110 1_555 1_555 1_555
Cl1 C41 H41A 109.1 1_555 1_555 1_555
Cl1 C41 H41B 110.1 1_555 1_555 1_555
H41A C41 H41B 108 1_555 1_555 1_555
Cl3 C42 Cl4 112.33(8) 1_555 1_555 1_555
Cl3 C42 H42A 108.9 1_555 1_555 1_555
Cl3 C42 H42B 109.3 1_555 1_555 1_555
Cl4 C42 H42A 107.3 1_555 1_555 1_555
Cl4 C42 H42B 110.3 1_555 1_555 1_555
H42A C42 H42B 108 1_555 1_555 1_555

loop_
_geom_bond_atom_site_label_1
_geom_bond_atom_site_label_2
_geom_bond_distance
_geom_bond_site_symmetry_1
_geom_bond_site_symmetry_2
Cl1A B1A 1.7809(7) 1_555 1_555
Cl2A B2A 1.7952(7) 1_555 1_555
Cl3A B3A 1.7925(7) 1_555 1_555
Cl4A B4A 1.7956(7) 1_555 1_555
Cl5A B5A 1.7944(7) 1_555 1_555
Cl6A B6A 1.7883(7) 1_555 1_555
Cl1B B1B 1.7914(8) 1_555 1_555
Cl2B B2B 1.7897(8) 1_555 1_555
Cl3B B3B 1.7940(9) 1_555 1_555
Cl4B B4B 1.7785(10) 1_555 1_555
Cl5B B5B 1.7875(8) 1_555 1_555
Cl6B B6B 1.7759(9) 1_555 1_555
Cl7B B9B 1.761(6) 1_555 1_555
Cl1 C41 1.7428(13) 1_555 1_555
Cl3 C42 1.7584(10) 1_555 1_555
Cl4 C42 1.7428(16) 1_555 1_555
S2 C22 1.7591(14) 1_555 1_555
S2 C23 1.7648(12) 1_555 1_555
S2 C33 1.7931(13) 1_555 1_555
S1 C6 1.7611(13) 1_555 1_555
S1 C5 1.7578(11) 1_555 1_555
S1 C16 1.8041(12) 1_555 1_555
O3 C18 1.3387(17) 1_555 1_555
O3 C31 1.4201(18) 1_555 1_555
O3 C17 2.7652(18) 1_555 1_555
O4 C27 1.3496(17) 1_555 1_555
O4 C32 1.4222(16) 1_555 1_555
O4 C17 2.6882(16) 1_555 1_555
O2 C17 2.7035(16) 1_555 1_555
O2 C10 1.3410(16) 1_555 1_555
O2 C15 1.4124(17) 1_555 1_555
O1 C17 2.6472(15) 1_555 1_555
O1 C1 1.3491(16) 1_555 1_555
O1 C14 1.4225(15) 1_555 1_555
C18 C19 1.3958(18) 1_555 1_555
C18 C30 1.4071(19) 1_555 1_555
C19 C20 1.389(2) 1_555 1_555
C19 H19 1.083 1_555 1_555
C20 C21 1.386(2) 1_555 1_555
C20 H20 1.083 1_555 1_555
C21 C22 1.3894(16) 1_555 1_555
C21 H21 1.083 1_555 1_555
C24 C25 1.3869(19) 1_555 1_555
C24 C23 1.3873(19) 1_555 1_555
C24 H24 1.083 1_555 1_555
C25 C26 1.394(2) 1_555 1_555
C25 H25 1.083 1_555 1_555
C26 C27 1.395(2) 1_555 1_555
C26 H26 1.083 1_555 1_555
C27 C28 1.4108(16) 1_555 1_555
C29 C28 1.4813(17) 1_555 1_555
C29 C30 1.4748(16) 1_555 1_555
C29 C17 1.3147(17) 1_555 1_555
C22 C30 1.3981(17) 1_555 1_555
C23 C28 1.3927(17) 1_555 1_555
C31 H31A 1.059 1_555 1_555
C31 H31B 1.059 1_555 1_555
C31 H31C 1.059 1_555 1_555
C32 H32A 1.059 1_555 1_555
C32 H32B 1.059 1_555 1_555
C32 H32C 1.059 1_555 1_555
C33 H33A 1.059 1_555 1_555
C33 H33B 1.059 1_555 1_555
C33 H33C 1.059 1_555 1_555
C17 C12 1.3178(17) 1_555 1_555
C10 C9 1.3918(16) 1_555 1_555
C10 C11 1.4062(17) 1_555 1_555
C9 C8 1.389(2) 1_555 1_555
C9 H9 1.083 1_555 1_555
C8 C7 1.384(2) 1_555 1_555
C8 H8 1.0830(12) 1_555 1_555
C7 C6 1.3902(15) 1_555 1_555
C7 H7 1.083 1_555 1_555
C4 C3 1.3860(17) 1_555 1_555
C4 C5 1.3884(17) 1_555 1_555
C4 H4 1.083 1_555 1_555
C3 C2 1.387(2) 1_555 1_555
C3 H3 1.083 1_555 1_555
C2 C1 1.3957(18) 1_555 1_555
C2 H2 1.083 1_555 1_555
C1 C13 1.4057(15) 1_555 1_555
C12 C13 1.4803(16) 1_555 1_555
C12 C11 1.4749(15) 1_555 1_555
C6 C11 1.3966(16) 1_555 1_555
C5 C13 1.3926(17) 1_555 1_555
C15 H15A 1.059 1_555 1_555
C15 H15B 1.059 1_555 1_555
C15 H15C 1.059 1_555 1_555
C14 H14A 1.059 1_555 1_555
C14 H14B 1.059 1_555 1_555
C14 H14C 1.059 1_555 1_555
C16 H16A 1.059 1_555 1_555
C16 H16B 1.059 1_555 1_555
C16 H16C 1.059 1_555 1_555
C1A H11 1.099 1_555 1_555
C1B H12 1.099 1_555 1_555
C41 H41A 1.092 1_555 1_555
C41 H41B 1.092 1_555 1_555
C42 H42A 1.092 1_555 1_555
C42 H42B 1.092 1_555 1_555
B7A H71 1.099 1_555 1_555
B8A H81 1.099 1_555 1_555
B9A H91 1.099 1_555 1_555
B10A H101 1.099 1_555 1_555
B11A H111 1.099 1_555 1_555
B7B H72 1.099 1_555 1_555
B8B H82 1.099 1_555 1_555
B9B H92 1.099 1_555 1_555
B10B H102 1.099 1_555 1_555
B11B H112 1.099 1_555 1_555

loop_
_geom_torsion_atom_site_label_1
_geom_torsion_atom_site_label_2
_geom_torsion_atom_site_label_3
_geom_torsion_atom_site_label_4
_geom_torsion
_geom_torsion_site_symmetry_1
_geom_torsion_site_symmetry_2
_geom_torsion_site_symmetry_3
_geom_torsion_site_symmetry_4
_geom_torsion_publ_flag
C23 S2 C22 C21 -153.03(12) 1_555 1_555 1_555 1_555 yes
C22 S2 C23 C24 150.52(13) 1_555 1_555 1_555 1_555 yes
C22 S2 C23 C28 -29.80(11) 1_555 1_555 1_555 1_555 yes
C23 S2 C22 C30 32.44(11) 1_555 1_555 1_555 1_555 yes
C33 S2 C22 C21 99.94(12) 1_555 1_555 1_555 1_555 yes
C33 S2 C22 C30 -74.59(11) 1_555 1_555 1_555 1_555 yes
C33 S2 C23 C24 -103.29(12) 1_555 1_555 1_555 1_555 yes
C33 S2 C23 C28 76.40(12) 1_555 1_555 1_555 1_555 yes
C5 S1 C6 C7 -149.84(12) 1_555 1_555 1_555 1_555 yes
C6 S1 C5 C4 145.15(12) 1_555 1_555 1_555 1_555 yes
C6 S1 C5 C13 -33.80(11) 1_555 1_555 1_555 1_555 yes
C5 S1 C6 C11 36.43(11) 1_555 1_555 1_555 1_555 yes
C16 S1 C6 C7 103.18(11) 1_555 1_555 1_555 1_555 yes
C16 S1 C6 C11 -70.55(11) 1_555 1_555 1_555 1_555 yes
C16 S1 C5 C4 -109.85(11) 1_555 1_555 1_555 1_555 yes
C16 S1 C5 C13 71.19(11) 1_555 1_555 1_555 1_555 yes
C31 O3 C18 C19 -12.57(14) 1_555 1_555 1_555 1_555 yes
C31 O3 C18 C30 167.45(19) 1_555 1_555 1_555 1_555 yes
C32 O4 C27 C26 -10.70(15) 1_555 1_555 1_555 1_555 yes
C32 O4 C27 C28 169.2(2) 1_555 1_555 1_555 1_555 yes
C15 O2 C10 C9 -17.32(14) 1_555 1_555 1_555 1_555 yes
C15 O2 C10 C11 162.56(19) 1_555 1_555 1_555 1_555 yes
C14 O1 C1 C2 -10.80(13) 1_555 1_555 1_555 1_555 yes
C14 O1 C1 C13 168.54(18) 1_555 1_555 1_555 1_555 yes
O3 C18 C19 C20 179.3(2) 1_555 1_555 1_555 1_555 yes
O3 C18 C30 C29 -1.31(12) 1_555 1_555 1_555 1_555 yes
O3 C18 C30 C22 -179.31(19) 1_555 1_555 1_555 1_555 yes
C30 C18 C19 C20 -0.71(14) 1_555 1_555 1_555 1_555 yes
C19 C18 C30 C29 178.7(2) 1_555 1_555 1_555 1_555 yes
C19 C18 C30 C22 0.71(13) 1_555 1_555 1_555 1_555 yes
C18 C19 C20 C21 0.30(14) 1_555 1_555 1_555 1_555 yes
C19 C20 C21 C22 0.07(14) 1_555 1_555 1_555 1_555 yes
C20 C21 C22 S2 -174.34(18) 1_555 1_555 1_555 1_555 yes
C20 C21 C22 C30 -0.05(13) 1_555 1_555 1_555 1_555 yes
C25 C24 C23 S2 -178.66(19) 1_555 1_555 1_555 1_555 yes
C23 C24 C25 C26 1.07(15) 1_555 1_555 1_555 1_555 yes
C25 C24 C23 C28 1.67(14) 1_555 1_555 1_555 1_555 yes
C24 C25 C26 C27 -2.12(15) 1_555 1_555 1_555 1_555 yes
C25 C26 C27 O4 -179.6(2) 1_555 1_555 1_555 1_555 yes
C25 C26 C27 C28 0.50(15) 1_555 1_555 1_555 1_555 yes
O4 C27 C28 C29 -0.14(12) 1_555 1_555 1_555 1_555 yes
O4 C27 C28 C23 -177.85(19) 1_555 1_555 1_555 1_555 yes
C26 C27 C28 C29 179.7(2) 1_555 1_555 1_555 1_555 yes
C26 C27 C28 C23 2.04(14) 1_555 1_555 1_555 1_555 yes
C28 C29 C30 C18 148.97(19) 1_555 1_555 1_555 1_555 yes
C30 C29 C28 C27 -141.64(18) 1_555 1_555 1_555 1_555 yes
C28 C29 C30 C22 -33.10(13) 1_555 1_555 1_555 1_555 yes
C30 C29 C28 C23 35.97(13) 1_555 1_555 1_555 1_555 yes
C17 C29 C28 C27 42.19(14) 1_555 1_555 1_555 1_555 yes
C17 C29 C28 C23 -140.21(19) 1_555 1_555 1_555 1_555 yes
C28 C29 C17 C12 50.1(6) 1_555 1_555 1_555 1_555 yes
C17 C29 C30 C18 -35.13(14) 1_555 1_555 1_555 1_555 yes
C17 C29 C30 C22 142.8(2) 1_555 1_555 1_555 1_555 yes
C30 C29 C17 C12 -125.8(6) 1_555 1_555 1_555 1_555 yes
S2 C22 C30 C18 173.73(17) 1_555 1_555 1_555 1_555 yes
S2 C22 C30 C29 -4.33(10) 1_555 1_555 1_555 1_555 yes
C21 C22 C30 C18 -0.34(13) 1_555 1_555 1_555 1_555 yes
C21 C22 C30 C29 -178.4(2) 1_555 1_555 1_555 1_555 yes
S2 C23 C28 C27 177.14(18) 1_555 1_555 1_555 1_555 yes
S2 C23 C28 C29 -0.57(10) 1_555 1_555 1_555 1_555 yes
C24 C23 C28 C27 -3.20(14) 1_555 1_555 1_555 1_555 yes
C24 C23 C28 C29 179.1(2) 1_555 1_555 1_555 1_555 yes
C29 C17 C12 C13 49.5(6) 1_555 1_555 1_555 1_555 yes
C29 C17 C12 C11 -129.9(6) 1_555 1_555 1_555 1_555 yes
O2 C10 C9 C8 179.4(2) 1_555 1_555 1_555 1_555 yes
O2 C10 C11 C12 0.47(12) 1_555 1_555 1_555 1_555 yes
O2 C10 C11 C6 -178.23(18) 1_555 1_555 1_555 1_555 yes
C11 C10 C9 C8 -0.43(13) 1_555 1_555 1_555 1_555 yes
C9 C10 C11 C12 -179.7(2) 1_555 1_555 1_555 1_555 yes
C9 C10 C11 C6 1.65(13) 1_555 1_555 1_555 1_555 yes
C10 C9 C8 C7 -0.58(14) 1_555 1_555 1_555 1_555 yes
C9 C8 C7 C6 0.29(13) 1_555 1_555 1_555 1_555 yes
C8 C7 C6 S1 -172.37(17) 1_555 1_555 1_555 1_555 yes
C8 C7 C6 C11 1.06(13) 1_555 1_555 1_555 1_555 yes
C3 C4 C5 S1 -178.30(17) 1_555 1_555 1_555 1_555 yes
C5 C4 C3 C2 0.01(13) 1_555 1_555 1_555 1_555 yes
C3 C4 C5 C13 0.60(13) 1_555 1_555 1_555 1_555 yes
C4 C3 C2 C1 -0.85(13) 1_555 1_555 1_555 1_555 yes
C3 C2 C1 O1 -179.6(2) 1_555 1_555 1_555 1_555 yes
C3 C2 C1 C13 1.11(13) 1_555 1_555 1_555 1_555 yes
O1 C1 C13 C12 -3.92(11) 1_555 1_555 1_555 1_555 yes
O1 C1 C13 C5 -179.87(18) 1_555 1_555 1_555 1_555 yes
C2 C1 C13 C12 175.45(19) 1_555 1_555 1_555 1_555 yes
C2 C1 C13 C5 -0.50(12) 1_555 1_555 1_555 1_555 yes
C17 C12 C13 C1 39.06(13) 1_555 1_555 1_555 1_555 yes
C17 C12 C13 C5 -145.18(18) 1_555 1_555 1_555 1_555 yes
C17 C12 C11 C10 -30.61(14) 1_555 1_555 1_555 1_555 yes
C17 C12 C11 C6 148.04(19) 1_555 1_555 1_555 1_555 yes
C13 C12 C11 C10 149.93(18) 1_555 1_555 1_555 1_555 yes
C11 C12 C13 C1 -141.45(17) 1_555 1_555 1_555 1_555 yes
C13 C12 C11 C6 -31.42(12) 1_555 1_555 1_555 1_555 yes
C11 C12 C13 C5 34.32(12) 1_555 1_555 1_555 1_555 yes
S1 C6 C11 C10 171.21(16) 1_555 1_555 1_555 1_555 yes
S1 C6 C11 C12 -7.52(9) 1_555 1_555 1_555 1_555 yes
C7 C6 C11 C10 -2.01(13) 1_555 1_555 1_555 1_555 yes
C7 C6 C11 C12 179.3(2) 1_555 1_555 1_555 1_555 yes
S1 C5 C13 C1 178.52(16) 1_555 1_555 1_555 1_555 yes
S1 C5 C13 C12 2.57(9) 1_555 1_555 1_555 1_555 yes
C4 C5 C13 C1 -0.35(13) 1_555 1_555 1_555 1_555 yes
C4 C5 C13 C12 -176.3(2) 1_555 1_555 1_555 1_555 yes

loop_
_atom_site_anharm_gc_c_label
_atom_site_anharm_gc_c_111
_atom_site_anharm_gc_c_222
_atom_site_anharm_gc_c_333
_atom_site_anharm_gc_c_112
_atom_site_anharm_gc_c_122
_atom_site_anharm_gc_c_113
_atom_site_anharm_gc_c_133
_atom_site_anharm_gc_c_223
_atom_site_anharm_gc_c_233
_atom_site_anharm_gc_c_123
Cl1A 0.00006(3) 0.000102(17) 0.000008(5) 0.000007(13) 0.000004(11) 0.000022(10) 0.000004(5) -0.000016(6) -0.000002(4) -0.000004(5)
Cl2A 0.00007(4) -0.000025(16) 0.000019(5) -0.000015(16) 0.000053(12) -0.000005(12) 0.000020(6) 0.000005(6) 0.000001(4) -0.000010(6)
Cl3A 0.00003(4) 0.000024(16) -0.000005(6) -0.000010(15) 0.000066(11) -0.000023(12) 0.000004(7) 0.000025(6) -0.000011(4) 0.000012(6)
Cl4A -0.00013(3) 0.000027(17) 0.000013(5) -0.000014(14) 0.000041(12) -0.000037(11) -0.000010(6) 0.000005(6) -0.000002(4) -0.000017(5)
Cl5A -0.00008(4) 0.000063(14) 0.000010(6) 0.000008(14) 0.000047(11) -0.000052(12) -0.000020(6) -0.000019(6) 0.000000(4) 0.000017(5)
Cl6A -0.00004(4) -0.000038(19) 0.000004(5) 0.000035(16) 0.000030(13) -0.000023(12) 0.000006(6) 0.000024(7) 0.000017(4) 0.000012(6)
Cl1B 0.00034(5) 0.000030(18) -0.000028(6) 0.000027(18) -0.000002(13) -0.000001(14) -0.000018(7) -0.000018(6) 0.000024(4) -0.000010(6)
Cl2B 0.00199(9) -0.00001(2) 0.000004(6) 0.00053(3) 0.000113(18) 0.00000(2) 0.000048(8) 0.000000(7) -0.000001(5) -0.000027(8)
Cl3B 0.00026(5) 0.00021(3) 0.000064(9) 0.00015(2) 0.00023(2) 0.000039(19) 0.000079(11) 0.000004(11) -0.000001(7) -0.000036(10)
Cl4B 0.00010(6) -0.00001(3) -0.000042(10) -0.00008(2) 0.000092(18) 0.000050(18) -0.000031(10) -0.000003(10) 0.000014(7) 0.000003(9)
Cl5B 0.00018(5) 0.00001(2) -0.000049(7) 0.00009(2) 0.000053(15) -0.000052(17) -0.000046(9) -0.000038(8) -0.000016(5) -0.000030(8)
Cl6B 0.00043(5) 0.00009(2) -0.000065(8) -0.00010(2) 0.000056(15) -0.000204(15) 0.000121(8) 0.000020(8) -0.000014(6) 0.000056(7)
Cl1 -0.00016(8) -0.00014(4) -0.000034(13) -0.00024(3) -0.00017(2) -0.00003(3) -0.000017(14) -0.000111(13) -0.000039(9) -0.000038(12)
Cl2 -0.00141(11) -0.00044(5) -0.000226(19) 0.00020(5) -0.00016(4) 0.00041(3) 0.000122(19) -0.00006(2) -0.000308(15) -0.000372(18)
Cl3 -0.00030(6) 0.00027(4) -0.000002(9) 0.00009(3) 0.00002(2) -0.000031(18) 0.000012(10) 0.000087(12) 0.000058(7) 0.000055(10)
Cl4 -0.0052(3) 0.00298(14) 0.000016(14) 0.00480(16) -0.00369(13) 0.00003(5) 0.000126(19) -0.00012(3) -0.000002(13) 0.00021(3)

loop_
_atom_site_anharm_gc_d_label
_atom_site_anharm_gc_d_1111
_atom_site_anharm_gc_d_2222
_atom_site_anharm_gc_d_3333
_atom_site_anharm_gc_d_1112
_atom_site_anharm_gc_d_1222
_atom_site_anharm_gc_d_1113
_atom_site_anharm_gc_d_1333
_atom_site_anharm_gc_d_2223
_atom_site_anharm_gc_d_2333
_atom_site_anharm_gc_d_1122
_atom_site_anharm_gc_d_1133
_atom_site_anharm_gc_d_2233
_atom_site_anharm_gc_d_1123
_atom_site_anharm_gc_d_1223
_atom_site_anharm_gc_d_1233
Cl1A -0.000048(18) -0.000024(7) -0.0000083(14) 0.000012(7) 0.000000(5) -0.000011(5) -0.0000020(15) -0.000002(2) 0.0000000(10) -0.000003(4) -0.000006(2) 0.0000023(11) 0.000002(2) 0.0000038(16) 0.0000020(12)
Cl2A -0.00005(2) -0.000028(7) -0.0000062(17) 0.000008(9) 0.000005(5) -0.000013(7) -0.0000021(19) 0.000001(2) -0.0000007(12) -0.000010(5) -0.000006(3) -0.0000025(12) -0.000001(3) -0.0000040(18) 0.0000000(13)
Cl3A -0.00004(2) -0.000024(7) -0.0000051(17) 0.000004(8) -0.000002(5) -0.000003(7) -0.0000010(19) 0.000001(2) 0.0000020(12) -0.000002(4) 0.000000(3) 0.0000025(12) 0.000000(3) 0.0000031(18) 0.0000011(14)
Cl4A -0.00007(2) -0.000016(8) -0.0000063(14) 0.000012(8) 0.000004(5) 0.000002(6) -0.0000004(16) 0.000000(2) 0.0000002(10) -0.000003(4) -0.000002(3) 0.0000000(11) 0.000005(2) 0.0000011(17) 0.0000018(12)
Cl5A -0.00007(2) -0.000030(6) -0.0000095(17) 0.000000(8) 0.000003(4) -0.000014(6) -0.0000047(18) -0.000001(2) -0.0000004(11) -0.000010(4) -0.000010(3) -0.0000018(12) 0.000001(2) -0.0000006(17) 0.0000008(13)
Cl6A -0.00001(2) -0.000031(9) -0.0000081(15) 0.000023(9) -0.000003(6) -0.000009(7) -0.0000040(18) 0.000002(3) 0.0000005(11) 0.000004(5) -0.000009(3) 0.0000005(13) 0.000007(3) 0.000003(2) 0.0000040(14)
Cl1B -0.00002(3) -0.000019(8) 0.0000004(18) -0.000001(10) 0.000002(6) -0.000006(8) 0.000002(2) -0.000005(3) -0.0000018(13) -0.000009(5) 0.000000(3) 0.0000023(13) 0.000000(3) -0.000002(2) 0.0000010(15)
Cl2B 0.00027(5) 0.000007(9) -0.0000048(18) 0.000030(18) 0.000005(7) 0.000001(13) -0.000003(2) -0.000004(3) 0.0000025(13) 0.000004(8) 0.000004(4) 0.0000020(14) -0.000004(4) -0.000004(2) 0.0000006(17)
Cl3B -0.00003(3) 0.000040(15) 0.000009(3) 0.000032(13) 0.000030(9) 0.000006(11) 0.000010(3) -0.000007(5) -0.000001(2) 0.000026(8) 0.000014(5) 0.000004(2) 0.000004(5) -0.000001(3) 0.000005(2)
Cl4B 0.00013(4) 0.000101(13) 0.000032(4) -0.000012(14) -0.000012(8) -0.000015(11) 0.000005(4) -0.000007(5) -0.000007(2) 0.000038(7) 0.000023(5) 0.000022(2) 0.000000(4) 0.000007(3) -0.000006(2)
Cl5B 0.00005(3) 0.000008(10) 0.000001(2) 0.000036(12) 0.000013(7) 0.000000(10) 0.000002(3) 0.000008(3) 0.0000063(16) 0.000009(6) 0.000004(4) 0.0000081(16) 0.000012(4) 0.000005(2) 0.0000075(19)
Cl6B 0.00007(3) 0.000012(10) 0.000008(3) 0.000001(11) 0.000007(6) -0.000037(8) -0.000009(2) 0.000005(3) 0.0000014(17) 0.000016(6) 0.000009(3) 0.0000047(17) 0.000011(3) -0.000002(2) -0.0000047(17)
Cl1 0.00003(5) 0.000046(17) 0.000017(4) 0.000018(18) -0.000014(11) 0.000004(15) 0.000009(5) -0.000014(6) 0.000000(3) 0.000011(9) 0.000016(7) 0.000001(3) 0.000012(6) -0.000007(4) 0.000001(3)
Cl2 0.00010(6) -0.00001(2) -0.000003(6) -0.00007(3) 0.000042(16) -0.00004(2) 0.000013(6) 0.000002(9) 0.000003(4) 0.000010(15) 0.000027(9) 0.000023(5) 0.000019(8) 0.000002(6) -0.000012(5)
Cl3 0.00000(3) 0.000131(19) -0.000001(3) 0.000053(14) 0.000033(11) -0.000021(10) -0.000007(3) 0.000028(6) 0.000008(2) 0.000037(8) -0.000005(4) 0.000024(3) 0.000012(4) 0.000009(4) 0.000006(2)
Cl4 0.00246(17) 0.00155(8) 0.000017(4) -0.00187(10) -0.00143(6) 0.00006(4) 0.000011(5) 0.000073(18) 0.000005(3) 0.00161(7) 0.000038(11) 0.000050(5) -0.00002(2) -0.000007(16) -0.000027(6)
